data_1545227
loop_
_publ_author_name
'D\'iaz-Moscoso, Alejandro'
'Hern\'andez-Alonso, Daniel'
'Escobar, Luis'
'Arroyave, Frank A.'
'Ballester, Pablo'

_publ_section_title
;
 Stereoselective Synthesis of Lower and Upper Rim Functionalized Tetra-\a
 Isomers of Calix[4]pyrroles.
;
_journal_issue 1
_journal_name_full 'Organic letters'
_journal_page_first 226
_journal_page_last 229
_journal_paper_doi 10.1021/acs.orglett.6b03505
_journal_volume 19
_journal_year 2017
_chemical_formula_sum 'C83.88 H93 Cl4 N4 O6'
_chemical_formula_weight 1394.92
_chemical_name_systematic
;
 ?
;
_space_group_IT_number 14
_space_group_name_Hall '-P 2yn'
_symmetry_cell_setting monoclinic
_symmetry_space_group_name_Hall '-P 2yn'
_symmetry_space_group_name_H-M 'P 1 21/n 1'
_atom_sites_solution_hydrogens mixed
_audit_creation_method SHELXL-2014
_cell_angle_alpha 90
_cell_angle_beta 102.0600(11)
_cell_angle_gamma 90
_cell_formula_units_Z 8
_cell_length_a 23.5226(8)
_cell_length_b 21.9096(9)
_cell_length_c 30.3857(11)
_cell_measurement_reflns_used 9721
_cell_measurement_temperature 100(2)
_cell_measurement_theta_max 25.04
_cell_measurement_theta_min 2.21
_cell_volume 15314.3(10)
_computing_cell_refinement 'Bruker APEX2 v2014.9-0'
_computing_data_collection 'Bruker APEX2 v2014.9-0'
_computing_data_reduction 'Bruker SAINT V7.60A'
_computing_molecular_graphics 'Bruker SHELXTL'
_computing_publication_material 'Bruker SHELXTL'
_computing_structure_refinement 'SHELXL-2014 (Sheldrick, 2014)'
_computing_structure_solution Sir2011
_diffrn_ambient_temperature 100(2)
_diffrn_detector_area_resol_mean 512
_diffrn_detector_type '4K CCD area detector APEX II'
_diffrn_measured_fraction_theta_full 0.999
_diffrn_measured_fraction_theta_max 0.996
_diffrn_measurement_device_type 'APEX DUO Kappa 4-axis goniometer'
_diffrn_measurement_method
;
 Fullsphere data collection, phi and omega scans
;
_diffrn_measurement_specimen_support 'magnetic support with MicroMount'
_diffrn_radiation_monochromator 'Quazar MX Multilayer Optics'
_diffrn_radiation_type MoK\a
_diffrn_radiation_wavelength 0.71073
_diffrn_reflns_av_R_equivalents 0.0422
_diffrn_reflns_av_unetI/netI 0.0395
_diffrn_reflns_Laue_measured_fraction_full 0.999
_diffrn_reflns_Laue_measured_fraction_max 0.996
_diffrn_reflns_limit_h_max 23
_diffrn_reflns_limit_h_min -28
_diffrn_reflns_limit_k_max 26
_diffrn_reflns_limit_k_min -26
_diffrn_reflns_limit_l_max 36
_diffrn_reflns_limit_l_min -32
_diffrn_reflns_number 148987
_diffrn_reflns_point_group_measured_fraction_full 0.999
_diffrn_reflns_point_group_measured_fraction_max 0.996
_diffrn_reflns_theta_full 25.242
_diffrn_reflns_theta_max 25.414
_diffrn_reflns_theta_min 1.000
_diffrn_source 'Microfocus source E025 IuS'
_diffrn_source_current 0.6
_diffrn_source_power 50
_diffrn_source_size '0.2 mm x 0.2 mm fine focus'
_diffrn_source_type 'Bruker APEX DUO'
_exptl_absorpt_coefficient_mu 0.209
_exptl_absorpt_correction_T_max 0.7452
_exptl_absorpt_correction_T_min 0.6914
_exptl_absorpt_correction_type multi-scan
_exptl_absorpt_process_details 'SADABS 2014/4'
_exptl_crystal_colour colourless
_exptl_crystal_density_diffrn 1.210
_exptl_crystal_description plate
_exptl_crystal_F_000 5922
_exptl_crystal_size_max 0.40
_exptl_crystal_size_mid 0.30
_exptl_crystal_size_min 0.05
_refine_diff_density_max 0.953
_refine_diff_density_min -1.086
_refine_diff_density_rms 0.074
_refine_ls_extinction_method none
_refine_ls_goodness_of_fit_ref 1.044
_refine_ls_hydrogen_treatment constr
_refine_ls_matrix_type full
_refine_ls_number_parameters 2343
_refine_ls_number_reflns 28146
_refine_ls_number_restraints 3367
_refine_ls_restrained_S_all 12.911
_refine_ls_R_factor_all 0.1058
_refine_ls_R_factor_gt 0.0699
_refine_ls_shift/su_max 0.002
_refine_ls_shift/su_mean 0.000
_refine_ls_structure_factor_coef Fsqd
_refine_ls_weighting_details 'w=1/[\s^2^(Fo^2^)+(0.1147P)^2^+23.9408P] where P=(Fo^2^+2Fc^2^)/3'
_refine_ls_weighting_scheme calc
_refine_ls_wR_factor_gt 0.1983
_refine_ls_wR_factor_ref 0.2277
_reflns_Friedel_coverage 0.000
_reflns_number_gt 19429
_reflns_number_total 28146
_reflns_threshold_expression 'I > 2\s(I)'
_cod_data_source_file ol6b03505_si_002.cif
_cod_data_source_block mo_CADM10_0m
_cod_depositor_comments
;
The following automatic conversions were performed:

'_symmetry_cell_setting' value 'Monoclinic' changed to 'monoclinic'
according to
/usr/data/users/saulius/crontab/automatic-downloads/current/ACS/lib/dictionaries/cif_core.dic
dictionary named 'cif_core.dic' version 2.4.2 from 2011-04-26.

Automatic conversion script
Id: cif_fix_values 4268 2015-11-12 08:31:59Z antanas 
;
_cod_original_sg_symbol_H-M P2(1)/n
_cod_database_code 1545227
_shelx_space_group_comment
;
The symmetry employed for this shelxl refinement is uniquely defined
by the following loop, which should always be used as a source of
symmetry information in preference to the above space-group names.
They are only intended as comments.
;
_shelx_estimated_absorpt_t_min 0.921
_shelx_estimated_absorpt_t_max 0.990
_shelxl_version_number 2014-3

loop_
_space_group_symop_operation_xyz
'x, y, z'
'-x+1/2, y+1/2, -z+1/2'
'-x, -y, -z'
'x-1/2, -y-1/2, z-1/2'

loop_
_atom_site_label
_atom_site_type_symbol
_atom_site_fract_x
_atom_site_fract_y
_atom_site_fract_z
_atom_site_U_iso_or_equiv
_atom_site_adp_type
_atom_site_occupancy
_atom_site_site_symmetry_order
_atom_site_calc_flag
_atom_site_refinement_flags_posn
_atom_site_refinement_flags_adp
_atom_site_refinement_flags_occupancy
_atom_site_disorder_assembly
_atom_site_disorder_group
Cl2A Cl 0.35788(6) 0.45951(7) 0.63989(5) 0.0782(4) Uani 1 1 d . U . . .
Cl4A Cl 0.29003(4) -0.02803(5) 1.02685(3) 0.0446(2) Uani 1 1 d . U . . .
N1A N 0.27056(11) 0.12924(12) 0.79424(9) 0.0250(6) Uani 1 1 d . U . . .
H1AN H 0.3058 0.1244 0.7891 0.030 Uiso 1 1 calc R U . . .
N2A N 0.32242(12) 0.22316(13) 0.72868(9) 0.0280(6) Uani 1 1 d . U . . .
H2AN H 0.3435 0.1921 0.7411 0.034 Uiso 1 1 calc R U . . .
N3A N 0.43208(11) 0.26231(13) 0.81751(9) 0.0281(6) Uani 1 1 d . U . . .
H3AN H 0.4287 0.2232 0.8110 0.034 Uiso 1 1 calc R U . . .
N4A N 0.38362(11) 0.16397(12) 0.88244(9) 0.0254(6) Uani 1 1 d . U . . .
H4AN H 0.3956 0.1500 0.8588 0.030 Uiso 1 1 calc R U . . .
O1A O 0.31759(10) -0.03691(11) 0.63221(8) 0.0320(5) Uani 1 1 d . U . . .
H1AO H 0.3095 -0.0703 0.6431 0.048 Uiso 1 1 calc R U . . .
O2A O 0.56495(10) 0.11771(11) 0.69143(8) 0.0327(5) Uani 1 1 d . U . . .
H2AO H 0.5983 0.1220 0.7077 0.049 Uiso 1 1 calc R U . . .
O3A O 0.64406(9) 0.08086(10) 0.87838(8) 0.0277(5) Uani 1 1 d . U . . .
H3AO H 0.6653 0.0965 0.8624 0.042 Uiso 1 1 calc R U . . .
O4A O 0.41942(11) -0.10972(13) 0.81706(10) 0.0465(7) Uani 1 1 d . U . . .
H4AO H 0.3993 -0.1258 0.7939 0.070 Uiso 1 1 calc R U . . .
C1A C 0.25503(13) 0.11673(15) 0.83426(11) 0.0254(7) Uani 1 1 d . U . . .
C2A C 0.19719(15) 0.13140(17) 0.82858(12) 0.0340(8) Uani 1 1 d . U . . .
H2A H 0.1743 0.1278 0.8508 0.041 Uiso 1 1 calc R U . . .
C3A C 0.17762(14) 0.15276(17) 0.78411(12) 0.0314(8) Uani 1 1 d . U . . .
H3A H 0.1394 0.1663 0.7712 0.038 Uiso 1 1 calc R U . . .
C4A C 0.22349(13) 0.15052(15) 0.76296(11) 0.0264(7) Uani 1 1 d . U . . .
C5A C 0.22717(14) 0.16472(16) 0.71489(11) 0.0273(7) Uani 1 1 d . U . . .
C6A C 0.25276(13) 0.10993(16) 0.69390(11) 0.0270(7) Uani 1 1 d . U . . .
C7A C 0.24370(14) 0.05055(16) 0.70677(11) 0.0290(7) Uani 1 1 d . U . . .
H7A H 0.2235 0.0439 0.7304 0.035 Uiso 1 1 calc R U . . .
C8A C 0.26331(14) 0.00068(16) 0.68613(11) 0.0282(7) Uani 1 1 d . U . . .
H8A H 0.2562 -0.0396 0.6952 0.034 Uiso 1 1 calc R U . . .
C9A C 0.29338(14) 0.01041(16) 0.65211(11) 0.0291(7) Uani 1 1 d . U . . .
C10A C 0.30185(15) 0.06878(16) 0.63789(11) 0.0310(8) Uani 1 1 d . U . . .
H10A H 0.3215 0.0751 0.6139 0.037 Uiso 1 1 calc R U . . .
C11A C 0.28167(14) 0.11810(16) 0.65861(11) 0.0298(7) Uani 1 1 d . U . . .
H11A H 0.2876 0.1582 0.6486 0.036 Uiso 1 1 calc R U . . .
C12A C 0.16443(15) 0.17675(17) 0.68665(12) 0.0337(8) Uani 1 1 d D U . . .
H121 H 0.1471 0.2101 0.7015 0.040 Uiso 0.5 1 calc R U P A 1
H122 H 0.1682 0.1920 0.6567 0.040 Uiso 0.5 1 calc R U P A 1
H123 H 0.1672 0.1905 0.6561 0.040 Uiso 0.35 1 calc R U P B 2
H124 H 0.1464 0.2101 0.7009 0.040 Uiso 0.35 1 calc R U P B 2
H125 H 0.1393 0.1411 0.6889 0.040 Uiso 0.15 1 calc R U P C 3
H126 H 0.1475 0.2128 0.6988 0.040 Uiso 0.15 1 calc R U P C 3
C13A C 0.1212(8) 0.1233(8) 0.6792(9) 0.041(2) Uani 0.5 1 d D U P D 1
H13A H 0.1376 0.0905 0.6632 0.049 Uiso 0.5 1 calc R U P D 1
H13B H 0.1183 0.1070 0.7091 0.049 Uiso 0.5 1 calc R U P D 1
C14A C 0.0611(4) 0.1369(4) 0.6535(3) 0.060(2) Uani 0.5 1 d D U P D 1
H14A H 0.0632 0.1470 0.6222 0.072 Uiso 0.5 1 calc R U P D 1
H14B H 0.0468 0.1737 0.6667 0.072 Uiso 0.5 1 calc R U P D 1
Cl1A Cl 0.00879(14) 0.07752(18) 0.65208(11) 0.0963(11) Uani 0.5 1 d D U P D 1
C13' C 0.1231(12) 0.1175(12) 0.6823(12) 0.040(2) Uani 0.35 1 d . U P D 2
H13C H 0.1390 0.0878 0.7063 0.049 Uiso 0.35 1 calc R U P D 2
H13D H 0.0836 0.1294 0.6856 0.049 Uiso 0.35 1 calc R U P D 2
C14' C 0.1204(5) 0.0883(5) 0.6356(4) 0.0362(19) Uani 0.35 1 d . U P D 2
H14C H 0.1600 0.0789 0.6311 0.043 Uiso 0.35 1 calc R U P D 2
H14D H 0.1012 0.1162 0.6114 0.043 Uiso 0.35 1 calc R U P D 2
Cl1' Cl 0.07863(16) 0.01944(14) 0.63553(11) 0.0571(8) Uani 0.35 1 d . U P D 2
C13Z C 0.1666(9) 0.1878(9) 0.6377(4) 0.037(3) Uani 0.15 1 d D U P D 3
H13E H 0.1939 0.2217 0.6358 0.044 Uiso 0.15 1 calc R U P D 3
H13F H 0.1814 0.1507 0.6252 0.044 Uiso 0.15 1 calc R U P D 3
C14Z C 0.1078(9) 0.2034(8) 0.6102(8) 0.046(4) Uani 0.15 1 d D U P D 3
H14E H 0.0799 0.1715 0.6151 0.055 Uiso 0.15 1 calc R U P D 3
H14F H 0.1096 0.2027 0.5780 0.055 Uiso 0.15 1 calc R U P D 3
Cl1Z Cl 0.0808(3) 0.2760(4) 0.6229(2) 0.060(2) Uani 0.15 1 d D U P D 3
C15A C 0.26268(14) 0.22201(16) 0.71322(11) 0.0303(8) Uani 1 1 d . U . . .
C16A C 0.24710(16) 0.27898(17) 0.69739(13) 0.0375(9) Uani 1 1 d . U . . .
H16A H 0.2086 0.2921 0.6849 0.045 Uiso 1 1 calc R U . . .
C17A C 0.29744(16) 0.31517(18) 0.70255(14) 0.0404(9) Uani 1 1 d . U . . .
H17A H 0.2989 0.3568 0.6941 0.049 Uiso 1 1 calc R U . . .
C18A C 0.34408(15) 0.27981(16) 0.72182(12) 0.0318(8) Uani 1 1 d . U . . .
C19A C 0.40838(15) 0.29588(16) 0.73603(12) 0.0320(8) Uani 1 1 d . U . . .
C20A C 0.44925(15) 0.24612(16) 0.72410(12) 0.0298(8) Uani 1 1 d . U . . .
C21A C 0.43204(15) 0.20338(16) 0.69018(11) 0.0301(7) Uani 1 1 d . U . . .
H21A H 0.3928 0.2030 0.6741 0.036 Uiso 1 1 calc R U . . .
C22A C 0.47094(14) 0.16106(16) 0.67919(11) 0.0288(7) Uani 1 1 d . U . . .
H22A H 0.4581 0.1320 0.6561 0.035 Uiso 1 1 calc R U . . .
C23A C 0.52865(14) 0.16151(15) 0.70215(11) 0.0286(7) Uani 1 1 d . U . . .
C24A C 0.54713(14) 0.20509(16) 0.73542(12) 0.0309(8) Uani 1 1 d . U . . .
H24A H 0.5867 0.2064 0.7508 0.037 Uiso 1 1 calc R U . . .
C25A C 0.50775(15) 0.24641(16) 0.74595(12) 0.0324(8) Uani 1 1 d . U . . .
H25A H 0.5208 0.2759 0.7687 0.039 Uiso 1 1 calc R U . . .
C26A C 0.41981(16) 0.35538(17) 0.71109(13) 0.0361(8) Uani 1 1 d . U . . .
H26A H 0.3927 0.3873 0.7172 0.043 Uiso 1 1 calc R U . . .
H26B H 0.4598 0.3695 0.7239 0.043 Uiso 1 1 calc R U . . .
C27A C 0.41296(18) 0.34917(18) 0.66053(13) 0.0415(9) Uani 1 1 d . U . . .
H27A H 0.3745 0.3311 0.6478 0.050 Uiso 1 1 calc R U . . .
H27B H 0.4431 0.3210 0.6541 0.050 Uiso 1 1 calc R U . . .
C28A C 0.4181(2) 0.41000(19) 0.63781(14) 0.0503(11) Uani 1 1 d . U . . .
H28A H 0.4201 0.4028 0.6060 0.060 Uiso 1 1 calc R U . . .
H28B H 0.4547 0.4303 0.6528 0.060 Uiso 1 1 calc DR U . . .
C29A C 0.42308(15) 0.30846(16) 0.78622(12) 0.0326(8) Uani 1 1 d . U . . .
C30A C 0.43148(17) 0.36190(18) 0.80989(14) 0.0414(9) Uani 1 1 d . U . . .
H30A H 0.4279 0.4018 0.7973 0.050 Uiso 1 1 calc R U . . .
C31A C 0.44641(17) 0.34759(17) 0.85650(13) 0.0396(9) Uani 1 1 d . U . . .
H31A H 0.4545 0.3760 0.8806 0.048 Uiso 1 1 calc DR U . . .
C32A C 0.44698(14) 0.28551(16) 0.86034(12) 0.0303(8) Uani 1 1 d . U . . .
C33A C 0.46331(14) 0.24419(16) 0.90140(12) 0.0306(8) Uani 1 1 d . U . . .
C34A C 0.51131(14) 0.19987(16) 0.89474(11) 0.0282(7) Uani 1 1 d . U . . .
C35A C 0.55391(14) 0.21869(16) 0.87214(12) 0.0304(8) Uani 1 1 d . U . . .
H35A H 0.5520 0.2588 0.8600 0.037 Uiso 1 1 calc R U . . .
C36A C 0.59904(14) 0.18067(15) 0.86684(11) 0.0284(7) Uani 1 1 d . U . . .
H36A H 0.6275 0.1947 0.8511 0.034 Uiso 1 1 calc R U . . .
C37A C 0.60260(13) 0.12225(15) 0.88445(10) 0.0251(7) Uani 1 1 d . U . . .
C38A C 0.56205(13) 0.10312(16) 0.90880(11) 0.0273(7) Uani 1 1 d . U . . .
H38A H 0.5651 0.0636 0.9220 0.033 Uiso 1 1 calc R U . . .
C39A C 0.51721(14) 0.14159(16) 0.91389(11) 0.0285(7) Uani 1 1 d . U . . .
H39A H 0.4898 0.1281 0.9308 0.034 Uiso 1 1 calc R U . . .
C40A C 0.48842(16) 0.28388(18) 0.94394(13) 0.0411(9) Uani 1 1 d D U . . .
H40A H 0.5209 0.3087 0.9376 0.049 Uiso 0.85 1 calc R U P E 1
H40B H 0.4578 0.3124 0.9491 0.049 Uiso 0.85 1 calc R U P E 1
H40C H 0.4582 0.3132 0.9485 0.049 Uiso 0.15 1 calc R U P F 2
H40D H 0.4968 0.2568 0.9706 0.049 Uiso 0.15 1 calc R U P F 2
C41A C 0.5107(2) 0.2468(2) 0.98803(15) 0.0494(12) Uani 0.85 1 d D U P G 1
H41A H 0.4783 0.2224 0.9949 0.059 Uiso 0.85 1 calc R U P G 1
H41B H 0.5413 0.2181 0.9832 0.059 Uiso 0.85 1 calc R U P G 1
C42A C 0.5349(3) 0.2870(3) 1.02756(18) 0.0675(15) Uani 0.85 1 d . U P G 1
H42A H 0.5057 0.3183 1.0307 0.081 Uiso 0.85 1 calc R U P G 1
H42B H 0.5698 0.3083 1.0220 0.081 Uiso 0.85 1 calc R U P G 1
Cl3A Cl 0.55396(7) 0.24396(11) 1.07924(5) 0.0920(6) Uani 0.85 1 d . U P G 1
C41' C 0.5435(4) 0.3193(9) 0.9416(8) 0.070(4) Uani 0.15 1 d D U P G 2
H41C H 0.5362 0.3459 0.9147 0.084 Uiso 0.15 1 calc DR U P G 2
H41D H 0.5750 0.2904 0.9389 0.084 Uiso 0.15 1 calc R U P G 2
C42' C 0.5622(15) 0.3582(17) 0.9838(11) 0.094(5) Uani 0.15 1 d D U P G 2
H42C H 0.5741 0.3314 1.0104 0.112 Uiso 0.15 1 calc R U P G 2
H42D H 0.5292 0.3837 0.9885 0.112 Uiso 0.15 1 calc R U P G 2
Cl3' Cl 0.6219(7) 0.4061(9) 0.9778(8) 0.167(6) Uani 0.15 1 d D U P G 2
C43A C 0.40962(14) 0.21132(15) 0.90945(11) 0.0275(7) Uani 1 1 d . U . . .
C44A C 0.37711(15) 0.21978(17) 0.94142(12) 0.0332(8) Uani 1 1 d . U . . .
H44A H 0.3841 0.2495 0.9647 0.040 Uiso 1 1 calc R U . . .
C45A C 0.33143(15) 0.17675(16) 0.93384(12) 0.0330(8) Uani 1 1 d . U . . .
H45A H 0.3022 0.1728 0.9510 0.040 Uiso 1 1 calc R U . . .
C46A C 0.33646(14) 0.14167(15) 0.89752(11) 0.0261(7) Uani 1 1 d . U . . .
C47A C 0.29800(13) 0.09082(15) 0.87430(11) 0.0254(7) Uani 1 1 d . U . . .
C48A C 0.33179(13) 0.03747(15) 0.85900(10) 0.0243(6) Uani 1 1 d . U . . .
C49A C 0.38984(14) 0.02511(16) 0.87827(11) 0.0282(7) Uani 1 1 d . U . . .
H49A H 0.4100 0.0509 0.9015 0.034 Uiso 1 1 calc R U . . .
C50A C 0.41873(15) -0.02410(16) 0.86417(12) 0.0315(7) Uani 1 1 d . U . . .
H50A H 0.4585 -0.0313 0.8772 0.038 Uiso 1 1 calc R U . . .
C51A C 0.38896(15) -0.06270(16) 0.83089(12) 0.0321(8) Uani 1 1 d . U . . .
C52A C 0.33059(15) -0.05297(16) 0.81307(11) 0.0311(7) Uani 1 1 d . U . . .
H52A H 0.3097 -0.0804 0.7913 0.037 Uiso 1 1 calc R U . . .
C53A C 0.30274(14) -0.00316(15) 0.82700(11) 0.0279(7) Uani 1 1 d . U . . .
H53A H 0.2627 0.0034 0.8143 0.034 Uiso 1 1 calc R U . . .
C54A C 0.26143(14) 0.06499(16) 0.90734(11) 0.0291(7) Uani 1 1 d . U . . .
H54A H 0.2398 0.0992 0.9174 0.035 Uiso 1 1 calc R U . . .
H54B H 0.2324 0.0362 0.8905 0.035 Uiso 1 1 calc R U . . .
C55A C 0.29527(15) 0.03241(17) 0.94880(11) 0.0327(8) Uani 1 1 d . U . . .
H55A H 0.3181 -0.0015 0.9396 0.039 Uiso 1 1 calc R U . . .
H55B H 0.3226 0.0612 0.9674 0.039 Uiso 1 1 calc R U . . .
C56A C 0.25326(17) 0.0078(2) 0.97570(13) 0.0449(10) Uani 1 1 d . U . . .
H56A H 0.2272 -0.0223 0.9572 0.054 Uiso 1 1 calc R U . . .
H56B H 0.2289 0.0416 0.9830 0.054 Uiso 1 1 calc R U . . .
Cl2B Cl 0.62303(5) 0.84607(6) 0.43875(3) 0.0549(3) Uani 1 1 d . U . . .
Cl4B Cl 0.88903(5) 0.70165(6) 0.88801(4) 0.0581(3) Uani 1 1 d . U . . .
N1B N 0.73378(11) 0.83464(12) 0.74287(9) 0.0233(6) Uani 1 1 d . U . . .
H1BN H 0.6992 0.8519 0.7374 0.028 Uiso 1 1 calc R U . . .
N2B N 0.67350(11) 0.86290(12) 0.63745(9) 0.0259(6) Uani 1 1 d . U . . .
H2BN H 0.6550 0.8674 0.6596 0.031 Uiso 1 1 calc R U . . .
N3B N 0.56547(12) 0.75945(13) 0.64308(10) 0.0320(6) Uani 1 1 d . U . . .
H3BN H 0.5666 0.7893 0.6626 0.038 Uiso 1 1 calc R U . . .
N4B N 0.62544(12) 0.73184(13) 0.74786(10) 0.0292(6) Uani 1 1 d . U . . .
H4BN H 0.6151 0.7687 0.7377 0.035 Uiso 1 1 calc R U . . .
O1B O 0.68232(10) 1.11943(10) 0.73958(8) 0.0285(5) Uani 1 1 d . U . . .
H1BO H 0.6946 1.1258 0.7672 0.043 Uiso 1 1 calc R U . . .
O2B O 0.43125(10) 1.00648(12) 0.63152(9) 0.0392(6) Uani 1 1 d . U . . .
H2BO H 0.3995 0.9902 0.6334 0.059 Uiso 1 1 calc R U . . .
O3B O 0.36113(9) 0.82215(11) 0.74404(8) 0.0331(5) Uani 1 1 d . U . . .
H3BO H 0.3371 0.8338 0.7211 0.050 Uiso 1 1 calc R U . . .
O4B O 0.58935(11) 0.96640(12) 0.86480(10) 0.0441(7) Uani 1 1 d . U . . .
H4BO H 0.6110 0.9969 0.8715 0.066 Uiso 1 1 calc R U . . .
C1B C 0.75187(13) 0.79051(14) 0.77521(10) 0.0240(7) Uani 1 1 d . U . . .
C2B C 0.80702(14) 0.77437(16) 0.77240(11) 0.0287(7) Uani 1 1 d . U . . .
H2B H 0.8305 0.7445 0.7903 0.034 Uiso 1 1 calc R U . . .
C3B C 0.82312(14) 0.81005(15) 0.73804(11) 0.0285(7) Uani 1 1 d . U . . .
H3B H 0.8592 0.8082 0.7288 0.034 Uiso 1 1 calc R U . . .
C4B C 0.77748(13) 0.84773(15) 0.72053(11) 0.0249(7) Uani 1 1 d . U . . .
C5B C 0.77120(13) 0.89603(15) 0.68396(11) 0.0246(6) Uani 1 1 d . U . . .
C6B C 0.74682(13) 0.95577(15) 0.69960(11) 0.0237(6) Uani 1 1 d . U . . .
C7B C 0.76259(13) 0.97487(15) 0.74409(11) 0.0251(7) Uani 1 1 d . U . . .
H7B H 0.7877 0.9500 0.7653 0.030 Uiso 1 1 calc R U . . .
C8B C 0.74252(13) 1.02950(15) 0.75816(11) 0.0256(7) Uani 1 1 d . U . . .
H8B H 0.7536 1.0416 0.7888 0.031 Uiso 1 1 calc R U . . .
C9B C 0.70628(13) 1.06643(14) 0.72746(11) 0.0243(7) Uani 1 1 d . U . . .
C10B C 0.69157(14) 1.04959(15) 0.68268(11) 0.0272(7) Uani 1 1 d . U . . .
H10B H 0.6677 1.0754 0.6614 0.033 Uiso 1 1 calc R U . . .
C11B C 0.71188(14) 0.99457(15) 0.66896(11) 0.0260(7) Uani 1 1 d . U . . .
H11B H 0.7017 0.9832 0.6381 0.031 Uiso 1 1 calc R U . . .
C12B C 0.83290(14) 0.90873(16) 0.67509(11) 0.0294(7) Uani 1 1 d D U . . .
H12G H 0.8599 0.9146 0.7045 0.035 Uiso 0.85 1 calc R U P H 1
H12H H 0.8459 0.8720 0.6609 0.035 Uiso 0.85 1 calc R U P H 1
H12I H 0.8496 0.8696 0.6675 0.035 Uiso 0.15 1 calc R U P I 2
H12J H 0.8289 0.9357 0.6485 0.035 Uiso 0.15 1 calc R U P I 2
C13B C 0.8382(2) 0.9626(2) 0.64600(16) 0.0408(10) Uani 0.85 1 d D U P J 1
H13G H 0.8345 1.0005 0.6629 0.049 Uiso 0.85 1 calc R U P J 1
H13H H 0.8059 0.9618 0.6192 0.049 Uiso 0.85 1 calc R U P J 1
C14B C 0.8958(2) 0.9636(2) 0.63071(17) 0.0497(12) Uani 0.85 1 d . U P J 1
H14G H 0.9281 0.9590 0.6571 0.060 Uiso 0.85 1 calc R U P J 1
H14H H 0.9004 1.0034 0.6164 0.060 Uiso 0.85 1 calc R U P J 1
Cl1B Cl 0.89881(6) 0.90297(8) 0.59117(5) 0.0634(4) Uani 0.85 1 d . U P J 1
C13" C 0.8753(7) 0.9378(11) 0.7136(5) 0.037(3) Uani 0.15 1 d D U P J 2
H13I H 0.8766 0.9132 0.7411 0.045 Uiso 0.15 1 calc R U P J 2
H13J H 0.8609 0.9790 0.7192 0.045 Uiso 0.15 1 calc R U P J 2
C14" C 0.9372(7) 0.9437(12) 0.7052(8) 0.049(4) Uani 0.15 1 d D U P J 2
H14I H 0.9336 0.9616 0.6748 0.059 Uiso 0.15 1 calc R U P J 2
H14J H 0.9521 0.9016 0.7037 0.059 Uiso 0.15 1 calc R U P J 2
Cl1" Cl 0.9931(4) 0.9860(5) 0.7424(4) 0.090(3) Uani 0.15 1 d D U P J 2
C15B C 0.73239(14) 0.87277(15) 0.64102(11) 0.0263(7) Uani 1 1 d . U . . .
C16B C 0.74402(15) 0.85915(17) 0.59998(12) 0.0346(8) Uani 1 1 d . U . . .
H16B H 0.7812 0.8608 0.5924 0.042 Uiso 1 1 calc R U . . .
C17B C 0.69146(16) 0.84211(18) 0.57062(12) 0.0371(8) Uani 1 1 d . U . . .
H17B H 0.6871 0.8307 0.5399 0.045 Uiso 1 1 calc R U . . .
C18B C 0.64799(14) 0.84495(16) 0.59444(11) 0.0304(7) Uani 1 1 d . U . . .
C19B C 0.58394(15) 0.82852(17) 0.58061(12) 0.0335(8) Uani 1 1 d . U . . .
C20B C 0.54470(14) 0.87695(17) 0.59612(11) 0.0311(7) Uani 1 1 d . U . . .
C21B C 0.56120(15) 0.93751(17) 0.60505(11) 0.0318(7) Uani 1 1 d . U . . .
H21B H 0.5993 0.9498 0.6030 0.038 Uiso 1 1 calc R U . . .
C22B C 0.52316(14) 0.98075(17) 0.61695(11) 0.0314(7) Uani 1 1 d . U . . .
H22B H 0.5356 1.0216 0.6234 0.038 Uiso 1 1 calc R U . . .
C23B C 0.46727(15) 0.96325(17) 0.61918(12) 0.0333(8) Uani 1 1 d . U . . .
C24B C 0.44959(15) 0.90325(17) 0.60964(13) 0.0375(8) Uani 1 1 d . U . . .
H24B H 0.4111 0.8913 0.6108 0.045 Uiso 1 1 calc R U . . .
C25B C 0.48776(15) 0.86111(18) 0.59850(13) 0.0371(8) Uani 1 1 d . U . . .
H25B H 0.4751 0.8202 0.5923 0.044 Uiso 1 1 calc R U . . .
C26B C 0.56687(16) 0.82390(19) 0.52856(12) 0.0399(9) Uani 1 1 d . U . . .
H26C H 0.5945 0.7961 0.5181 0.048 Uiso 1 1 calc R U . . .
H26D H 0.5277 0.8054 0.5201 0.048 Uiso 1 1 calc R U . . .
C27B C 0.56631(18) 0.8845(2) 0.50393(13) 0.0473(10) Uani 1 1 d . U . . .
H27C H 0.6033 0.9061 0.5157 0.057 Uiso 1 1 calc R U . . .
H27D H 0.5344 0.9100 0.5105 0.057 Uiso 1 1 calc R U . . .
C28B C 0.55850(19) 0.8778(2) 0.45305(14) 0.0527(11) Uani 1 1 d . U . . .
H28C H 0.5503 0.9182 0.4386 0.063 Uiso 1 1 calc R U . . .
H28D H 0.5249 0.8507 0.4415 0.063 Uiso 1 1 calc R U . . .
C29B C 0.57386(14) 0.76670(17) 0.59989(12) 0.0337(8) Uani 1 1 d . U . . .
C30B C 0.57017(16) 0.70905(19) 0.58150(13) 0.0416(9) Uani 1 1 d . U . . .
H30B H 0.5749 0.6992 0.5520 0.050 Uiso 1 1 calc R U . . .
C31B C 0.55829(16) 0.66713(18) 0.61343(13) 0.0403(9) Uani 1 1 d . U . . .
H31B H 0.5534 0.6243 0.6093 0.048 Uiso 1 1 calc R U . . .
C32B C 0.55506(14) 0.69926(16) 0.65156(13) 0.0331(8) Uani 1 1 d . U . . .
C33B C 0.54157(15) 0.67913(16) 0.69605(13) 0.0358(8) Uani 1 1 d . U . . .
C34B C 0.49487(14) 0.72094(15) 0.70861(13) 0.0320(7) Uani 1 1 d . U . . .
C35B C 0.44918(15) 0.74199(17) 0.67590(13) 0.0365(8) Uani 1 1 d . U . . .
H35B H 0.4487 0.7331 0.6452 0.044 Uiso 1 1 calc R U . . .
C36B C 0.40399(14) 0.77564(17) 0.68656(13) 0.0338(8) Uani 1 1 d . U . . .
H36B H 0.3731 0.7898 0.6635 0.041 Uiso 1 1 calc R U . . .
C37B C 0.40434(13) 0.78828(15) 0.73093(12) 0.0294(7) Uani 1 1 d . U . . .
C38B C 0.44862(14) 0.76671(16) 0.76465(13) 0.0311(7) Uani 1 1 d . U . . .
H38B H 0.4483 0.7745 0.7954 0.037 Uiso 1 1 calc R U . . .
C39B C 0.49376(15) 0.73340(15) 0.75296(13) 0.0315(7) Uani 1 1 d . U . . .
H39B H 0.5245 0.7189 0.7760 0.038 Uiso 1 1 calc R U . . .
C40B C 0.51572(16) 0.61288(17) 0.69141(14) 0.0437(9) Uani 1 1 d D U . . .
H40E H 0.5466 0.5838 0.6876 0.052 Uiso 0.85 1 calc R U P K 1
H40F H 0.4845 0.6107 0.6640 0.052 Uiso 0.85 1 calc R U P K 1
H40G H 0.5463 0.5827 0.6889 0.052 Uiso 0.08 1 calc R U P L 2
H40H H 0.4993 0.6024 0.7179 0.052 Uiso 0.08 1 calc R U P L 2
H40I H 0.5438 0.5838 0.6829 0.052 Uiso 0.07 1 calc R U P M 3
H40J H 0.5064 0.5994 0.7202 0.052 Uiso 0.07 1 calc R U P M 3
C41B C 0.4903(2) 0.5927(2) 0.73339(17) 0.0453(11) Uani 0.85 1 d D U P N 1
H41E H 0.5197 0.6014 0.7611 0.054 Uiso 0.85 1 calc R U P N 1
H41F H 0.4557 0.6181 0.7343 0.054 Uiso 0.85 1 calc R U P N 1
C42B C 0.4731(2) 0.5261(2) 0.7338(2) 0.0500(12) Uani 0.85 1 d D U P N 1
H42E H 0.4488 0.5150 0.7042 0.060 Uiso 0.85 1 calc R U P N 1
H42F H 0.4497 0.5196 0.7570 0.060 Uiso 0.85 1 calc R U P N 1
Cl3B Cl 0.53581(7) 0.47808(5) 0.74556(5) 0.0508(3) Uani 0.85 1 d D U P N 1
C41" C 0.4678(17) 0.6128(18) 0.6484(11) 0.041(3) Uani 0.08 1 d D U P N 2
H41G H 0.4306 0.6206 0.6579 0.050 Uiso 0.08 1 calc R U P N 2
H41H H 0.4749 0.6486 0.6305 0.050 Uiso 0.08 1 calc R U P N 2
C42" C 0.4573(13) 0.5590(7) 0.6163(10) 0.041(4) Uani 0.08 1 d D U P N 2
H42G H 0.4590 0.5222 0.6355 0.050 Uiso 0.08 1 calc DR U P N 2
H42H H 0.4917 0.5570 0.6024 0.050 Uiso 0.08 1 calc R U P N 2
Cl3" Cl 0.3956(5) 0.5485(5) 0.5713(4) 0.037(2) Uani 0.08 1 d D U P N 2
C41Z C 0.4604(13) 0.6162(18) 0.6544(11) 0.043(4) Uani 0.07 1 d D U P N 3
H41I H 0.4309 0.6394 0.6664 0.051 Uiso 0.07 1 calc R U P N 3
H41J H 0.4694 0.6400 0.6291 0.051 Uiso 0.07 1 calc R U P N 3
C42Z C 0.4331(18) 0.5564(19) 0.6357(15) 0.042(4) Uani 0.07 1 d D U P N 3
H42I H 0.3919 0.5633 0.6211 0.051 Uiso 0.07 1 calc R U P N 3
H42J H 0.4343 0.5270 0.6606 0.051 Uiso 0.07 1 calc R U P N 3
Cl3Z Cl 0.4708(6) 0.5252(6) 0.5956(5) 0.043(3) Uani 0.07 1 d D U P N 3
C43B C 0.59667(15) 0.67862(15) 0.73194(13) 0.0330(8) Uani 1 1 d . U . . .
C44B C 0.62714(15) 0.63207(16) 0.75543(13) 0.0367(9) Uani 1 1 d . U . . .
H44B H 0.6181 0.5899 0.7515 0.044 Uiso 1 1 calc R U . . .
C45B C 0.67432(15) 0.65679(16) 0.78654(13) 0.0344(8) Uani 1 1 d . U . . .
H45B H 0.7026 0.6344 0.8072 0.041 Uiso 1 1 calc R U . . .
C46B C 0.67216(14) 0.71907(15) 0.78166(12) 0.0295(7) Uani 1 1 d . U . . .
C47B C 0.71303(15) 0.76782(15) 0.80595(11) 0.0290(7) Uani 1 1 d . U . . .
C48B C 0.67927(15) 0.82150(15) 0.82151(11) 0.0293(7) Uani 1 1 d . U . . .
C49B C 0.62355(16) 0.81507(16) 0.82928(12) 0.0354(8) Uani 1 1 d . U . . .
H49B H 0.6052 0.7763 0.8247 0.042 Uiso 1 1 calc R U . . .
C50B C 0.59371(16) 0.86355(17) 0.84353(13) 0.0387(9) Uani 1 1 d . U . . .
H50B H 0.5551 0.8580 0.8475 0.046 Uiso 1 1 calc R U . . .
C51B C 0.62030(16) 0.91979(16) 0.85188(12) 0.0347(8) Uani 1 1 d . U . . .
C52B C 0.67695(15) 0.92699(16) 0.84585(12) 0.0323(8) Uani 1 1 d . U . . .
H52B H 0.6960 0.9652 0.8522 0.039 Uiso 1 1 calc R U . . .
C53B C 0.70556(15) 0.87885(15) 0.83066(11) 0.0288(7) Uani 1 1 d . U . . .
H53B H 0.7440 0.8847 0.8263 0.035 Uiso 1 1 calc R U . . .
C54B C 0.75125(16) 0.73605(16) 0.84740(12) 0.0340(8) Uani 1 1 d . U . . .
H54C H 0.7252 0.7165 0.8650 0.041 Uiso 1 1 calc R U . . .
H54D H 0.7737 0.7032 0.8365 0.041 Uiso 1 1 calc R U . . .
C55B C 0.79357(19) 0.77682(18) 0.87882(13) 0.0420(9) Uani 1 1 d . U . . .
H55C H 0.8152 0.8021 0.8608 0.050 Uiso 1 1 calc R U . . .
H55D H 0.7715 0.8047 0.8946 0.050 Uiso 1 1 calc R U . . .
C56B C 0.8364(2) 0.7410(2) 0.91320(14) 0.0538(11) Uani 1 1 d . U . . .
H56C H 0.8150 0.7109 0.9279 0.065 Uiso 1 1 calc R U . . .
H56D H 0.8569 0.7692 0.9367 0.065 Uiso 1 1 calc R U . . .
O1C O 0.40167(10) 0.12817(11) 0.78772(8) 0.0299(5) Uani 1 1 d . U . . .
C1C C 0.49457(14) 0.08205(17) 0.79647(12) 0.0327(8) Uani 1 1 d . U . . .
H1C1 H 0.5074 0.1181 0.8150 0.049 Uiso 1 1 calc R U . . .
H1C2 H 0.5165 0.0791 0.7725 0.049 Uiso 1 1 calc R U . . .
H1C3 H 0.5013 0.0454 0.8153 0.049 Uiso 1 1 calc R U . . .
C2C C 0.43141(14) 0.08760(15) 0.77623(10) 0.0258(7) Uani 1 1 d . U . . .
C3C C 0.40551(15) 0.04176(17) 0.74163(12) 0.0355(8) Uani 1 1 d . U . . .
H3C1 H 0.3631 0.0463 0.7346 0.053 Uiso 1 1 calc R U . . .
H3C2 H 0.4157 0.0006 0.7533 0.053 Uiso 1 1 calc R U . . .
H3C3 H 0.4207 0.0482 0.7143 0.053 Uiso 1 1 calc R U . . .
O1D O 0.60085(10) 0.86460(11) 0.71265(8) 0.0312(5) Uani 1 1 d . U . . .
C1D C 0.59747(15) 0.96747(16) 0.73696(13) 0.0337(8) Uani 1 1 d . U . . .
H1D1 H 0.6397 0.9660 0.7395 0.051 Uiso 1 1 calc R U . . .
H1D2 H 0.5888 0.9801 0.7658 0.051 Uiso 1 1 calc R U . . .
H1D3 H 0.5805 0.9968 0.7136 0.051 Uiso 1 1 calc R U . . .
C2D C 0.57234(14) 0.90603(15) 0.72481(11) 0.0273(7) Uani 1 1 d . U . . .
C3D C 0.51009(14) 0.89669(17) 0.72810(13) 0.0348(8) Uani 1 1 d . U . . .
H3D1 H 0.4962 0.8575 0.7143 0.052 Uiso 1 1 calc R U . . .
H3D2 H 0.4862 0.9298 0.7123 0.052 Uiso 1 1 calc R U . . .
H3D3 H 0.5073 0.8966 0.7598 0.052 Uiso 1 1 calc R U . . .
O1E O 0.28314(9) 0.85683(11) 0.66641(8) 0.0315(5) Uani 1 1 d . U . . .
C1E C 0.1956(2) 0.8628(2) 0.61203(17) 0.0633(14) Uani 1 1 d . U . . .
H1E1 H 0.1623 0.8809 0.6218 0.095 Uiso 1 1 calc R U . . .
H1E2 H 0.1820 0.8316 0.5892 0.095 Uiso 1 1 calc R U . . .
H1E3 H 0.2166 0.8946 0.5993 0.095 Uiso 1 1 calc R U . . .
C2E C 0.23528(15) 0.83432(16) 0.65127(12) 0.0309(8) Uani 1 1 d . U . . .
C3E C 0.21417(17) 0.78088(18) 0.67230(14) 0.0416(9) Uani 1 1 d . U . . .
H3E1 H 0.2446 0.7665 0.6973 0.062 Uiso 1 1 calc R U . . .
H3E2 H 0.2042 0.7483 0.6499 0.062 Uiso 1 1 calc R U . . .
H3E3 H 0.1796 0.7922 0.6837 0.062 Uiso 1 1 calc R U . . .
O1F O 0.71735(9) 0.13595(10) 0.83274(8) 0.0274(5) Uani 1 1 d . U . . .
C1F C 0.79083(15) 0.20728(17) 0.82723(13) 0.0358(8) Uani 1 1 d . U . . .
H1F1 H 0.7839 0.1930 0.7960 0.054 Uiso 1 1 calc R U . . .
H1F2 H 0.8320 0.2021 0.8412 0.054 Uiso 1 1 calc R U . . .
H1F3 H 0.7804 0.2505 0.8278 0.054 Uiso 1 1 calc R U . . .
C2F C 0.75487(13) 0.17126(15) 0.85246(11) 0.0262(7) Uani 1 1 d . U . . .
C3F C 0.76500(17) 0.18014(19) 0.90201(12) 0.0407(9) Uani 1 1 d . U . . .
H3F1 H 0.7389 0.1534 0.9145 0.061 Uiso 1 1 calc R U . . .
H3F2 H 0.7573 0.2228 0.9086 0.061 Uiso 1 1 calc R U . . .
H3F3 H 0.8055 0.1701 0.9156 0.061 Uiso 1 1 calc R U . . .
C1R C 0.0774(2) 0.1239(2) 0.1517(2) 0.0694(14) Uani 1 1 d . U . . .
H1R1 H 0.0579 0.1063 0.1743 0.104 Uiso 1 1 calc R U . . .
H1R2 H 0.0482 0.1414 0.1271 0.104 Uiso 1 1 calc R U . . .
H1R3 H 0.1042 0.1560 0.1656 0.104 Uiso 1 1 calc R U . . .
C2R C 0.11084(18) 0.0748(2) 0.13336(15) 0.0510(11) Uani 1 1 d . U . . .
C3R C 0.1343(2) 0.0844(2) 0.09590(16) 0.0618(13) Uani 1 1 d . U . . .
H3R H 0.1275 0.1221 0.0803 0.074 Uiso 1 1 calc R U . . .
C4R C 0.1674(2) 0.0401(3) 0.08049(17) 0.0673(14) Uani 1 1 d . U . . .
H4R H 0.1841 0.0482 0.0552 0.081 Uiso 1 1 calc R U . . .
C5R C 0.1761(2) -0.0155(2) 0.10183(17) 0.0629(13) Uani 1 1 d . U . . .
H5R H 0.1988 -0.0459 0.0914 0.075 Uiso 1 1 calc R U . . .
C6R C 0.1519(2) -0.0266(2) 0.13811(16) 0.0570(12) Uani 1 1 d . U . . .
H6R H 0.1571 -0.0653 0.1525 0.068 Uiso 1 1 calc R U . . .
C7R C 0.11993(18) 0.0180(2) 0.15399(15) 0.0512(11) Uani 1 1 d . U . . .
H7R H 0.1038 0.0097 0.1795 0.061 Uiso 1 1 calc R U . . .
C1S C 0.3124(5) 0.8550(4) 0.9291(3) 0.088(3) Uani 0.75 1 d D U P O 1
H1SA H 0.3290 0.8868 0.9507 0.132 Uiso 0.75 1 calc R U P O 1
H1SB H 0.2735 0.8674 0.9132 0.132 Uiso 0.75 1 calc R U P O 1
H1SC H 0.3374 0.8492 0.9074 0.132 Uiso 0.75 1 calc R U P O 1
C2S C 0.3084(3) 0.7966(3) 0.9535(2) 0.0566(15) Uani 0.75 1 d D U P O 1
C3S C 0.2859(3) 0.7447(3) 0.9309(2) 0.0550(14) Uani 0.75 1 d D U P O 1
H3S H 0.2720 0.7463 0.8993 0.066 Uiso 0.75 1 calc R U P O 1
C4S C 0.2832(3) 0.6901(3) 0.95351(19) 0.0528(14) Uani 0.75 1 d D U P O 1
H4S H 0.2669 0.6550 0.9372 0.063 Uiso 0.75 1 calc R U P O 1
C5S C 0.3040(3) 0.6860(3) 0.99926(19) 0.0513(14) Uani 0.75 1 d D U P O 1
H5S H 0.3025 0.6486 1.0148 0.062 Uiso 0.75 1 calc R U P O 1
C6S C 0.3273(3) 0.7380(3) 1.0219(2) 0.0518(14) Uani 0.75 1 d D U P O 1
H6S H 0.3417 0.7363 1.0535 0.062 Uiso 0.75 1 calc R U P O 1
C7S C 0.3299(3) 0.7929(3) 0.9993(2) 0.0546(15) Uani 0.75 1 d D U P O 1
H7S H 0.3467 0.8279 1.0154 0.065 Uiso 0.75 1 calc R U P O 1
C1S' C 0.2967(15) 0.8657(11) 0.9068(8) 0.097(7) Uani 0.25 1 d D U P P 2
H1SD H 0.2571 0.8755 0.8909 0.145 Uiso 0.25 1 calc R U P P 2
H1SE H 0.3193 0.8513 0.8852 0.145 Uiso 0.25 1 calc R U P P 2
H1SF H 0.3150 0.9023 0.9221 0.145 Uiso 0.25 1 calc R U P P 2
C2S' C 0.2946(11) 0.8171(11) 0.9408(7) 0.087(5) Uani 0.25 1 d D U P P 2
C3S' C 0.3311(10) 0.8189(10) 0.9825(7) 0.084(5) Uani 0.25 1 d D U P P 2
H3S' H 0.3558 0.8532 0.9907 0.100 Uiso 0.25 1 calc R U P P 2
C4S' C 0.3325(14) 0.7714(12) 1.0130(7) 0.086(5) Uani 0.25 1 d D U P P 2
H4S' H 0.3569 0.7744 1.0420 0.103 Uiso 0.25 1 calc R U P P 2
C5S' C 0.2988(12) 0.7201(10) 1.0015(7) 0.089(5) Uani 0.25 1 d D U P P 2
H5S' H 0.3015 0.6864 1.0215 0.107 Uiso 0.25 1 calc R U P P 2
C6S' C 0.2610(10) 0.7192(9) 0.9600(7) 0.091(5) Uani 0.25 1 d D U P P 2
H6S' H 0.2368 0.6847 0.9516 0.109 Uiso 0.25 1 calc R U P P 2
C7S' C 0.2577(10) 0.7681(10) 0.9302(7) 0.091(5) Uani 0.25 1 d D U P P 2
H7S' H 0.2300 0.7675 0.9026 0.110 Uiso 0.25 1 calc R U P P 2
C1T C 0.1839(5) 0.6554(4) 0.4525(3) 0.070(3) Uani 0.5 1 d D U P Q 1
H1TA H 0.2253 0.6511 0.4660 0.105 Uiso 0.5 1 calc R U P Q 1
H1TB H 0.1762 0.6398 0.4216 0.105 Uiso 0.5 1 calc R U P Q 1
H1TC H 0.1610 0.6322 0.4703 0.105 Uiso 0.5 1 calc R U P Q 1
C2T C 0.1673(3) 0.7212(4) 0.4521(3) 0.0564(19) Uani 0.5 1 d D U P Q 1
C3T C 0.1125(4) 0.7426(4) 0.4337(3) 0.069(2) Uani 0.5 1 d D U P Q 1
H3T H 0.0826 0.7143 0.4217 0.083 Uiso 0.5 1 calc R U P Q 1
C4T C 0.1000(5) 0.8043(5) 0.4323(5) 0.090(3) Uani 0.5 1 d D U P Q 1
H4T H 0.0623 0.8183 0.4185 0.108 Uiso 0.5 1 calc R U P Q 1
C5T C 0.1424(5) 0.8455(5) 0.4509(5) 0.099(3) Uani 0.5 1 d D U P Q 1
H5T H 0.1346 0.8881 0.4497 0.119 Uiso 0.5 1 calc R U P Q 1
C6T C 0.1963(4) 0.8239(4) 0.4712(4) 0.078(2) Uani 0.5 1 d D U P Q 1
H6T H 0.2254 0.8518 0.4852 0.094 Uiso 0.5 1 calc R U P Q 1
C7T C 0.2087(4) 0.7625(4) 0.4717(3) 0.0554(19) Uani 0.5 1 d D U P Q 1
H7T H 0.2464 0.7486 0.4858 0.066 Uiso 0.5 1 calc R U P Q 1
C1T' C 0.1716(12) 0.7586(10) 0.4514(8) 0.092(6) Uani 0.25 1 d D U P R 2
H1TD H 0.2107 0.7707 0.4670 0.138 Uiso 0.25 1 d R U P R 2
H1TE H 0.1733 0.7416 0.4218 0.138 Uiso 0.25 1 d R U P R 2
H1TF H 0.1564 0.7276 0.4692 0.138 Uiso 0.25 1 d R U P R 2
C2T' C 0.1330(11) 0.8139(9) 0.4448(5) 0.083(4) Uani 0.25 1 d D U P R 2
C3T' C 0.0958(9) 0.8280(9) 0.4048(5) 0.080(4) Uani 0.25 1 d D U P R 2
H3T' H 0.0963 0.8035 0.3791 0.096 Uiso 0.25 1 calc R U P R 2
C4T' C 0.0579(8) 0.8764(8) 0.4010(5) 0.079(4) Uani 0.25 1 d D U P R 2
H4T' H 0.0312 0.8836 0.3734 0.094 Uiso 0.25 1 calc R U P R 2
C5T' C 0.0585(7) 0.9147(7) 0.4372(5) 0.072(4) Uani 0.25 1 d D U P R 2
H5T' H 0.0319 0.9478 0.4349 0.086 Uiso 0.25 1 calc R U P R 2
C6T' C 0.0983(8) 0.9040(8) 0.4766(5) 0.077(4) Uani 0.25 1 d D U P R 2
H6T' H 0.1009 0.9313 0.5013 0.093 Uiso 0.25 1 calc R U P R 2
C7T' C 0.1345(9) 0.8536(8) 0.4804(5) 0.078(4) Uani 0.25 1 d D U P R 2
H7T' H 0.1610 0.8461 0.5081 0.094 Uiso 0.25 1 calc R U P R 2
C1U C 0.3970(4) 0.6236(4) 0.5654(4) 0.061(2) Uani 0.5 1 d D U P S 1
H1UA H 0.3954 0.6143 0.5966 0.092 Uiso 0.5 1 calc R U P S 1
H1UB H 0.4366 0.6171 0.5609 0.092 Uiso 0.5 1 calc R U P S 1
H1UC H 0.3701 0.5969 0.5451 0.092 Uiso 0.5 1 calc R U P S 1
C2U C 0.3799(3) 0.6890(3) 0.5553(3) 0.0487(18) Uani 0.5 1 d D U P S 1
C3U C 0.4086(4) 0.7246(3) 0.5302(3) 0.0486(19) Uani 0.5 1 d D U P S 1
H3U H 0.4402 0.7078 0.5192 0.058 Uiso 0.5 1 calc R U P S 1
C4U C 0.3926(4) 0.7841(4) 0.5205(4) 0.049(2) Uani 0.5 1 d D U P S 1
H4U H 0.4129 0.8075 0.5024 0.059 Uiso 0.5 1 calc R U P S 1
C5U C 0.3486(3) 0.8104(3) 0.5363(2) 0.0476(17) Uani 0.5 1 d D U P S 1
H5U H 0.3374 0.8514 0.5290 0.057 Uiso 0.5 1 calc R U P S 1
C6U C 0.3205(4) 0.7758(4) 0.5631(3) 0.057(2) Uani 0.5 1 d D U P S 1
H6U H 0.2899 0.7932 0.5749 0.069 Uiso 0.5 1 calc R U P S 1
C7U C 0.3368(5) 0.7157(4) 0.5729(4) 0.051(2) Uani 0.5 1 d D U P S 1
H7U H 0.3178 0.6927 0.5921 0.062 Uiso 0.5 1 calc R U P S 1
C1U' C 0.3036(9) 0.8168(8) 0.5480(9) 0.091(6) Uani 0.25 1 d D U P T 3
H1UD H 0.3198 0.8537 0.5371 0.136 Uiso 0.25 1 calc R U P T 3
H1UE H 0.2996 0.8231 0.5791 0.136 Uiso 0.25 1 calc R U P T 3
H1UF H 0.2654 0.8082 0.5290 0.136 Uiso 0.25 1 calc R U P T 3
C2U' C 0.3433(7) 0.7641(7) 0.5460(7) 0.066(4) Uani 0.25 1 d D U P T 3
C3U' C 0.3902(11) 0.7681(8) 0.5260(11) 0.068(4) Uani 0.25 1 d D U P T 3
H3U' H 0.4002 0.8064 0.5151 0.081 Uiso 0.25 1 calc R U P T 3
C4U' C 0.4232(10) 0.7174(9) 0.5215(10) 0.073(4) Uani 0.25 1 d D U P T 3
H4U' H 0.4546 0.7208 0.5064 0.088 Uiso 0.25 1 calc R U P T 3
C5U' C 0.4113(8) 0.6621(8) 0.5386(7) 0.077(4) Uani 0.25 1 d D U P T 3
H5U' H 0.4334 0.6269 0.5348 0.093 Uiso 0.25 1 calc R U P T 3
C6U' C 0.3666(9) 0.6588(7) 0.5613(8) 0.078(4) Uani 0.25 1 d D U P T 3
H6U' H 0.3589 0.6213 0.5747 0.094 Uiso 0.25 1 calc R U P T 3
C7U' C 0.3328(12) 0.7092(8) 0.5648(11) 0.071(4) Uani 0.25 1 d D U P T 3
H7U' H 0.3019 0.7060 0.5804 0.085 Uiso 0.25 1 calc R U P T 3
C1V C 0.2537(5) 0.5151(6) -0.0111(4) 0.090(3) Uani 0.55 1 d D U P U 1
H1V1 H 0.2677 0.4878 -0.0321 0.135 Uiso 0.55 1 calc R U P U 1
H1V2 H 0.2857 0.5245 0.0142 0.135 Uiso 0.55 1 calc R U P U 1
H1V3 H 0.2392 0.5529 -0.0267 0.135 Uiso 0.55 1 calc R U P U 1
C2V C 0.2055(3) 0.4844(4) 0.0060(2) 0.070(2) Uani 0.55 1 d DG U P U 1
C3V C 0.1486(3) 0.4867(4) -0.0185(2) 0.076(3) Uani 0.55 1 d DG U P U 1
H3V H 0.1400 0.5074 -0.0466 0.091 Uiso 0.55 1 calc R U P U 1
C4V C 0.1044(3) 0.4586(4) -0.0020(3) 0.081(2) Uani 0.55 1 d DG U P U 1
H4V H 0.0655 0.4602 -0.0188 0.097 Uiso 0.55 1 calc R U P U 1
C5V C 0.1170(3) 0.4283(4) 0.0390(3) 0.081(2) Uani 0.55 1 d DG U P U 1
H5V H 0.0867 0.4091 0.0503 0.097 Uiso 0.55 1 calc R U P U 1
C6V C 0.1738(4) 0.4260(4) 0.0636(2) 0.074(3) Uani 0.55 1 d DG U P U 1
H6V H 0.1825 0.4053 0.0917 0.089 Uiso 0.55 1 calc R U P U 1
C7V C 0.2181(3) 0.4540(4) 0.0471(2) 0.076(2) Uani 0.55 1 d DG U P U 1
H7V H 0.2570 0.4525 0.0639 0.091 Uiso 0.55 1 calc R U P U 1
C1V' C 0.0837(4) 0.4418(6) 0.0167(4) 0.068(3) Uani 0.45 1 d D U P V 2
H1V4 H 0.0792 0.4052 0.0342 0.101 Uiso 0.45 1 calc R U P V 2
H1V5 H 0.0647 0.4353 -0.0148 0.101 Uiso 0.45 1 calc R U P V 2
H1V6 H 0.0657 0.4767 0.0287 0.101 Uiso 0.45 1 calc R U P V 2
C2V' C 0.1470(3) 0.4544(5) 0.0198(3) 0.054(2) Uani 0.45 1 d D U P V 2
C3V' C 0.1660(4) 0.4869(7) -0.0131(4) 0.062(3) Uani 0.45 1 d D U P V 2
H3V' H 0.1385 0.5019 -0.0382 0.074 Uiso 0.45 1 calc R U P V 2
C4V' C 0.2245(4) 0.4979(6) -0.0101(4) 0.068(3) Uani 0.45 1 d D U P V 2
H4V' H 0.2369 0.5196 -0.0335 0.082 Uiso 0.45 1 calc R U P V 2
C5V' C 0.2649(4) 0.4778(5) 0.0264(3) 0.071(2) Uani 0.45 1 d D U P V 2
H5V' H 0.3050 0.4867 0.0288 0.085 Uiso 0.45 1 calc R U P V 2
C6V' C 0.2471(4) 0.4447(6) 0.0594(4) 0.074(3) Uani 0.45 1 d D U P V 2
H6V' H 0.2747 0.4293 0.0843 0.089 Uiso 0.45 1 calc R U P V 2
C7V' C 0.1882(4) 0.4340(7) 0.0559(3) 0.062(2) Uani 0.45 1 d D U P V 2
H7V' H 0.1759 0.4120 0.0792 0.074 Uiso 0.45 1 calc R U P V 2
C1W C 0.6769(5) 0.6786(6) 0.4698(4) 0.073(3) Uani 0.5 1 d D U P W 1
H1W1 H 0.7077 0.6514 0.4854 0.109 Uiso 0.5 1 calc R U P W 1
H1W2 H 0.6822 0.7193 0.4835 0.109 Uiso 0.5 1 calc R U P W 1
H1W3 H 0.6789 0.6815 0.4380 0.109 Uiso 0.5 1 calc R U P W 1
C2W C 0.6202(3) 0.6543(4) 0.4736(3) 0.0566(19) Uani 0.5 1 d DG U P W 1
C3W C 0.6161(3) 0.5994(4) 0.4957(3) 0.059(3) Uani 0.5 1 d DG U P W 1
H3W H 0.6503 0.5775 0.5087 0.070 Uiso 0.5 1 calc R U P W 1
C4W C 0.5619(3) 0.5767(3) 0.4989(3) 0.064(3) Uani 0.5 1 d DG U P W 1
H4W H 0.5591 0.5392 0.5140 0.077 Uiso 0.5 1 calc R U P W 1
C5W C 0.5118(2) 0.6089(3) 0.4799(2) 0.065(2) Uani 0.5 1 d DG U P W 1
H5W H 0.4748 0.5934 0.4821 0.078 Uiso 0.5 1 calc R U P W 1
C6W C 0.5159(3) 0.6637(3) 0.4578(3) 0.061(2) Uani 0.5 1 d DG U P W 1
H6W H 0.4817 0.6857 0.4449 0.073 Uiso 0.5 1 calc R U P W 1
C7W C 0.5701(3) 0.6865(3) 0.4547(3) 0.055(3) Uani 0.5 1 d DG U P W 1
H7W H 0.5729 0.7239 0.4395 0.066 Uiso 0.5 1 calc R U P W 1
C1W' C 0.5310(8) 0.5428(8) 0.4959(7) 0.137(5) Uani 0.5 1 d D U P X 2
H1W4 H 0.5038 0.5584 0.5136 0.205 Uiso 0.5 1 calc R U P X 2
H1W5 H 0.5560 0.5117 0.5133 0.205 Uiso 0.5 1 calc R U P X 2
H1W6 H 0.5092 0.5248 0.4679 0.205 Uiso 0.5 1 calc R U P X 2
C2W' C 0.5671(5) 0.5934(6) 0.4851(5) 0.080(3) Uani 0.5 1 d D U P X 2
C3W' C 0.6278(6) 0.5925(7) 0.4944(5) 0.071(3) Uani 0.5 1 d D U P X 2
H3W' H 0.6481 0.5585 0.5096 0.085 Uiso 0.5 1 calc R U P X 2
C4W' C 0.6582(5) 0.6406(5) 0.4818(3) 0.057(2) Uani 0.5 1 d D U P X 2
H4W' H 0.6995 0.6402 0.4878 0.069 Uiso 0.5 1 calc R U P X 2
C5W' C 0.6274(5) 0.6898(5) 0.4599(3) 0.065(2) Uani 0.5 1 d D U P X 2
H5W' H 0.6479 0.7229 0.4504 0.078 Uiso 0.5 1 calc R U P X 2
C6W' C 0.5668(6) 0.6916(7) 0.4516(5) 0.077(3) Uani 0.5 1 d D U P X 2
H6W' H 0.5459 0.7262 0.4380 0.092 Uiso 0.5 1 calc R U P X 2
C7W' C 0.5394(6) 0.6436(6) 0.4634(4) 0.084(3) Uani 0.5 1 d D U P X 2
H7W' H 0.4981 0.6438 0.4564 0.100 Uiso 0.5 1 calc R U P X 2
C1X C -0.0558(9) 0.0113(11) 0.4963(7) 0.071(5) Uani 0.25 1 d . U P Y -1
H1XA H -0.0760 -0.0160 0.5134 0.107 Uiso 0.25 1 calc R U P Y -1
H1XB H -0.0581 -0.0054 0.4660 0.107 Uiso 0.25 1 calc R U P Y -1
H1XC H -0.0740 0.0517 0.4940 0.107 Uiso 0.25 1 calc R U P Y -1
C2X C 0.0083(8) 0.0168(9) 0.5203(6) 0.055(3) Uani 0.25 1 d . U P Y -1
C3X C 0.0485(8) 0.0510(9) 0.5060(6) 0.057(3) Uani 0.25 1 d . U P Y -1
H3X H 0.0369 0.0695 0.4772 0.069 Uiso 0.25 1 calc R U P Y -1
C4X C 0.1048(8) 0.0620(9) 0.5288(6) 0.058(3) Uani 0.25 1 d . U P Y -1
H4X H 0.1293 0.0892 0.5170 0.070 Uiso 0.25 1 calc R U P Y -1
C5X C 0.1237(8) 0.0341(8) 0.5671(6) 0.054(3) Uani 0.25 1 d . U P Y -1
H5X H 0.1635 0.0375 0.5815 0.065 Uiso 0.25 1 calc R U P Y -1
C6X C 0.0868(7) -0.0001(8) 0.5871(6) 0.048(3) Uani 0.25 1 d . U P Y -1
H6X H 0.0995 -0.0167 0.6163 0.058 Uiso 0.25 1 calc R U P Y -1
C7X C 0.0304(7) -0.0096(8) 0.5629(6) 0.047(3) Uani 0.25 1 d . U P Y -1
H7X H 0.0054 -0.0351 0.5756 0.056 Uiso 0.25 1 calc R U P Y -1
C1Y C -0.0392(7) 0.4308(7) 0.5254(5) 0.089(3) Uani 0.5 1 d . U P Z -1
H1Y1 H -0.0592 0.4437 0.5492 0.134 Uiso 0.5 1 calc R U P Z -1
H1Y2 H -0.0067 0.4040 0.5383 0.134 Uiso 0.5 1 calc R U P Z -1
H1Y3 H -0.0666 0.4088 0.5020 0.134 Uiso 0.5 1 calc R U P Z -1
C2Y C -0.0180(3) 0.4831(3) 0.5063(3) 0.079(3) Uani 0.5 1 d G U P Z -1
C3Y C -0.0564(2) 0.5311(4) 0.4929(2) 0.068(2) Uani 0.5 1 d G U P Z -1
H3Y H -0.0951 0.5286 0.4973 0.081 Uiso 0.5 1 calc R U P Z -1
C4Y C -0.0380(3) 0.5827(3) 0.4732(2) 0.081(2) Uani 0.5 1 d G U P Z -1
H4Y H -0.0642 0.6155 0.4640 0.097 Uiso 0.5 1 calc R U P Z -1
C5Y C 0.0187(3) 0.5862(4) 0.4668(3) 0.081(3) Uani 0.5 1 d G U P Z -1
H5Y H 0.0312 0.6215 0.4533 0.097 Uiso 0.5 1 calc R U P Z -1
C6Y C 0.0571(2) 0.5383(5) 0.4802(3) 0.079(3) Uani 0.5 1 d G U P Z -1
H6Y H 0.0958 0.5407 0.4758 0.095 Uiso 0.5 1 calc R U P Z -1
C7Y C 0.0387(3) 0.4867(4) 0.4999(3) 0.080(3) Uani 0.5 1 d G U P Z -1
H7Y H 0.0650 0.4539 0.5090 0.096 Uiso 0.5 1 calc R U P Z -1

loop_
_atom_site_aniso_label
_atom_site_aniso_U_11
_atom_site_aniso_U_22
_atom_site_aniso_U_33
_atom_site_aniso_U_23
_atom_site_aniso_U_13
_atom_site_aniso_U_12
Cl2A 0.0790(9) 0.0705(9) 0.0782(9) 0.0073(7) 0.0006(7) 0.0435(7)
Cl4A 0.0408(5) 0.0561(6) 0.0377(5) 0.0135(4) 0.0100(4) 0.0027(4)
N1A 0.0192(13) 0.0293(15) 0.0278(14) 0.0003(11) 0.0080(11) 0.0047(11)
N2A 0.0255(14) 0.0261(15) 0.0328(15) 0.0029(12) 0.0073(12) 0.0083(12)
N3A 0.0260(14) 0.0206(14) 0.0403(16) -0.0054(12) 0.0126(12) 0.0004(11)
N4A 0.0202(13) 0.0277(15) 0.0304(14) -0.0074(12) 0.0100(11) -0.0009(11)
O1A 0.0302(12) 0.0254(13) 0.0433(14) -0.0067(11) 0.0142(11) 0.0003(10)
O2A 0.0248(12) 0.0315(14) 0.0428(14) -0.0076(11) 0.0093(10) 0.0068(10)
O3A 0.0209(11) 0.0258(12) 0.0387(13) 0.0012(10) 0.0112(10) -0.0004(9)
O4A 0.0390(15) 0.0382(16) 0.0574(18) -0.0180(13) -0.0013(13) 0.0144(12)
C1A 0.0227(16) 0.0243(17) 0.0306(17) -0.0010(13) 0.0089(13) 0.0009(13)
C2A 0.0244(17) 0.044(2) 0.0365(19) 0.0029(16) 0.0128(14) 0.0061(15)
C3A 0.0206(16) 0.036(2) 0.0375(19) 0.0014(15) 0.0075(14) 0.0045(14)
C4A 0.0213(16) 0.0255(17) 0.0321(17) -0.0003(14) 0.0050(13) 0.0045(13)
C5A 0.0223(16) 0.0297(18) 0.0294(17) 0.0010(14) 0.0045(13) 0.0065(14)
C6A 0.0197(15) 0.0313(19) 0.0289(17) -0.0013(14) 0.0023(13) 0.0059(13)
C7A 0.0210(16) 0.039(2) 0.0269(16) -0.0022(15) 0.0047(13) -0.0007(14)
C8A 0.0239(16) 0.0251(18) 0.0346(18) -0.0018(14) 0.0039(14) -0.0018(14)
C9A 0.0218(16) 0.0318(19) 0.0329(17) -0.0072(15) 0.0041(13) 0.0015(14)
C10A 0.0303(18) 0.033(2) 0.0306(17) 0.0005(15) 0.0085(14) 0.0040(15)
C11A 0.0313(18) 0.0283(18) 0.0300(17) 0.0019(14) 0.0070(14) 0.0062(14)
C12A 0.0282(17) 0.0375(19) 0.0348(17) -0.0016(15) 0.0052(14) 0.0083(14)
C13A 0.037(3) 0.044(4) 0.040(4) 0.002(3) 0.003(3) 0.001(3)
C14A 0.050(3) 0.060(4) 0.068(4) -0.002(4) 0.004(3) 0.000(3)
Cl1A 0.0773(19) 0.122(3) 0.0824(19) 0.0114(18) 0.0008(15) -0.0452(19)
C13' 0.034(4) 0.043(4) 0.042(4) -0.004(4) 0.002(4) -0.001(4)
C14' 0.032(4) 0.035(4) 0.039(4) -0.003(3) 0.002(3) -0.003(3)
Cl1' 0.077(2) 0.0348(16) 0.0516(17) -0.0069(13) -0.0034(15) -0.0234(15)
C13Z 0.035(6) 0.042(6) 0.032(5) -0.004(5) 0.003(5) 0.010(5)
C14Z 0.045(7) 0.051(7) 0.039(6) -0.003(6) 0.001(6) 0.010(6)
Cl1Z 0.064(4) 0.069(5) 0.043(4) 0.000(3) 0.004(3) 0.039(4)
C15A 0.0265(17) 0.035(2) 0.0308(17) -0.0013(15) 0.0101(14) 0.0095(15)
C16A 0.0306(19) 0.035(2) 0.049(2) 0.0076(17) 0.0128(16) 0.0137(16)
C17A 0.034(2) 0.031(2) 0.060(2) 0.0076(18) 0.0184(18) 0.0101(16)
C18A 0.0329(18) 0.0270(18) 0.0391(19) 0.0009(15) 0.0160(15) 0.0073(15)
C19A 0.0318(18) 0.0258(18) 0.0425(19) -0.0010(15) 0.0170(15) 0.0055(14)
C20A 0.0295(17) 0.0262(18) 0.0367(18) 0.0044(14) 0.0138(15) 0.0045(14)
C21A 0.0259(17) 0.0338(19) 0.0317(17) 0.0023(15) 0.0087(14) 0.0062(14)
C22A 0.0299(17) 0.0289(18) 0.0288(17) -0.0012(14) 0.0091(14) 0.0037(14)
C23A 0.0290(17) 0.0242(17) 0.0360(18) 0.0018(14) 0.0149(14) 0.0046(14)
C24A 0.0223(16) 0.0296(19) 0.0425(19) -0.0032(15) 0.0109(14) 0.0000(14)
C25A 0.0311(18) 0.0277(19) 0.0421(19) -0.0053(15) 0.0162(15) -0.0029(15)
C26A 0.0345(19) 0.030(2) 0.048(2) 0.0012(16) 0.0175(16) 0.0045(15)
C27A 0.042(2) 0.037(2) 0.047(2) 0.0015(17) 0.0137(17) 0.0088(17)
C28A 0.067(3) 0.039(2) 0.046(2) 0.0063(18) 0.016(2) 0.016(2)
C29A 0.0291(18) 0.0267(19) 0.045(2) -0.0020(16) 0.0160(15) 0.0048(14)
C30A 0.049(2) 0.027(2) 0.055(2) -0.0024(17) 0.0241(19) 0.0030(17)
C31A 0.044(2) 0.031(2) 0.048(2) -0.0118(17) 0.0191(18) -0.0018(16)
C32A 0.0228(16) 0.0290(19) 0.0420(19) -0.0088(15) 0.0136(14) -0.0006(14)
C33A 0.0246(17) 0.0306(19) 0.0380(19) -0.0109(15) 0.0095(14) -0.0020(14)
C34A 0.0205(16) 0.0328(19) 0.0301(17) -0.0102(14) 0.0024(13) -0.0022(14)
C35A 0.0260(17) 0.0259(18) 0.0403(19) -0.0012(15) 0.0089(14) -0.0029(14)
C36A 0.0206(16) 0.0281(18) 0.0378(18) -0.0009(15) 0.0091(14) -0.0047(13)
C37A 0.0186(15) 0.0288(18) 0.0270(16) -0.0038(14) 0.0026(13) -0.0015(13)
C38A 0.0214(16) 0.0312(18) 0.0284(16) 0.0008(14) 0.0034(13) -0.0005(14)
C39A 0.0239(16) 0.036(2) 0.0265(16) -0.0017(14) 0.0070(13) -0.0026(14)
C40A 0.0341(19) 0.043(2) 0.049(2) -0.0209(17) 0.0143(16) -0.0057(16)
C41A 0.043(2) 0.064(3) 0.041(2) -0.018(2) 0.008(2) -0.006(2)
C42A 0.066(3) 0.086(4) 0.049(3) -0.019(3) 0.010(2) -0.012(3)
Cl3A 0.0667(10) 0.1603(19) 0.0442(8) -0.0106(10) 0.0007(7) 0.0094(11)
C41' 0.061(6) 0.068(7) 0.081(7) -0.012(6) 0.015(6) -0.008(5)
C42' 0.085(8) 0.083(8) 0.107(8) -0.021(7) 0.007(7) -0.015(6)
Cl3' 0.123(9) 0.139(10) 0.228(13) -0.042(10) 0.012(9) -0.057(8)
C43A 0.0240(16) 0.0275(18) 0.0315(17) -0.0054(14) 0.0072(13) 0.0024(13)
C44A 0.0360(18) 0.0320(19) 0.0338(17) -0.0081(15) 0.0122(15) 0.0012(15)
C45A 0.0358(18) 0.0325(19) 0.0353(18) -0.0042(15) 0.0175(15) 0.0016(15)
C46A 0.0231(15) 0.0269(17) 0.0294(16) 0.0006(13) 0.0080(13) 0.0031(13)
C47A 0.0219(15) 0.0256(16) 0.0305(16) 0.0000(13) 0.0098(13) 0.0013(13)
C48A 0.0234(15) 0.0244(16) 0.0260(15) 0.0012(13) 0.0075(12) -0.0006(13)
C49A 0.0269(16) 0.0277(17) 0.0295(16) -0.0022(14) 0.0044(13) 0.0017(13)
C50A 0.0255(16) 0.0304(18) 0.0367(18) 0.0000(14) 0.0021(14) 0.0021(14)
C51A 0.0335(17) 0.0252(17) 0.0377(18) -0.0009(14) 0.0077(14) 0.0065(14)
C52A 0.0318(17) 0.0267(18) 0.0326(17) -0.0035(14) 0.0015(14) -0.0019(14)
C53A 0.0231(15) 0.0265(17) 0.0341(17) 0.0023(14) 0.0058(13) 0.0009(13)
C54A 0.0233(16) 0.0339(18) 0.0323(17) 0.0001(14) 0.0107(13) -0.0006(14)
C55A 0.0287(17) 0.038(2) 0.0326(17) 0.0030(15) 0.0088(14) -0.0012(15)
C56A 0.039(2) 0.058(3) 0.040(2) 0.0147(18) 0.0129(17) 0.0033(18)
Cl2B 0.0589(7) 0.0663(7) 0.0429(5) -0.0010(5) 0.0184(5) 0.0079(5)
Cl4B 0.0555(6) 0.0598(7) 0.0541(6) 0.0096(5) 0.0005(5) 0.0114(5)
N1B 0.0202(13) 0.0214(14) 0.0295(13) -0.0007(11) 0.0083(11) 0.0027(10)
N2B 0.0230(13) 0.0272(15) 0.0292(14) -0.0045(11) 0.0093(11) 0.0040(11)
N3B 0.0239(14) 0.0304(15) 0.0426(16) -0.0168(13) 0.0089(12) 0.0005(12)
N4B 0.0267(14) 0.0183(14) 0.0451(17) -0.0025(12) 0.0135(13) -0.0002(11)
O1B 0.0293(12) 0.0222(12) 0.0340(12) -0.0040(10) 0.0067(10) 0.0020(10)
O2B 0.0282(13) 0.0331(14) 0.0592(16) -0.0119(12) 0.0154(12) 0.0041(11)
O3B 0.0199(11) 0.0346(14) 0.0459(14) -0.0071(11) 0.0096(10) 0.0033(10)
O4B 0.0425(15) 0.0275(14) 0.0713(19) -0.0142(13) 0.0325(14) -0.0049(11)
C1B 0.0251(15) 0.0179(15) 0.0292(16) -0.0012(12) 0.0061(13) -0.0010(12)
C2B 0.0265(16) 0.0258(17) 0.0336(17) 0.0019(14) 0.0060(13) 0.0034(13)
C3B 0.0230(15) 0.0270(17) 0.0375(17) 0.0012(14) 0.0106(13) 0.0023(13)
C4B 0.0233(15) 0.0213(16) 0.0321(16) -0.0016(13) 0.0102(13) 0.0002(12)
C5B 0.0215(14) 0.0235(16) 0.0310(15) -0.0007(13) 0.0106(12) 0.0020(12)
C6B 0.0205(15) 0.0221(16) 0.0307(16) -0.0004(13) 0.0106(12) -0.0017(12)
C7B 0.0213(15) 0.0237(16) 0.0310(16) 0.0029(13) 0.0073(13) -0.0012(13)
C8B 0.0238(15) 0.0239(16) 0.0298(16) -0.0011(13) 0.0075(13) -0.0073(13)
C9B 0.0223(15) 0.0186(15) 0.0347(16) -0.0008(13) 0.0120(13) -0.0035(12)
C10B 0.0249(16) 0.0242(17) 0.0333(16) 0.0033(13) 0.0080(13) 0.0026(13)
C11B 0.0268(16) 0.0255(17) 0.0273(16) -0.0009(13) 0.0091(13) -0.0004(13)
C12B 0.0252(15) 0.0297(17) 0.0360(17) -0.0005(14) 0.0124(13) 0.0012(13)
C13B 0.039(2) 0.040(2) 0.047(2) 0.0028(18) 0.0166(18) -0.0002(18)
C14B 0.047(2) 0.053(3) 0.053(2) 0.004(2) 0.021(2) -0.006(2)
Cl1B 0.0465(7) 0.0843(10) 0.0674(8) -0.0125(7) 0.0297(6) -0.0002(7)
C13" 0.036(4) 0.037(5) 0.040(5) -0.002(4) 0.009(4) 0.003(4)
C14" 0.044(5) 0.051(6) 0.054(6) -0.001(4) 0.014(4) 0.000(4)
Cl1" 0.052(4) 0.097(6) 0.133(7) -0.031(5) 0.050(5) -0.022(4)
C15B 0.0240(15) 0.0248(16) 0.0317(16) -0.0006(13) 0.0094(13) 0.0053(13)
C16B 0.0291(17) 0.041(2) 0.0375(18) -0.0018(15) 0.0154(14) 0.0033(15)
C17B 0.0340(18) 0.049(2) 0.0306(17) -0.0067(16) 0.0108(14) 0.0056(16)
C18B 0.0281(16) 0.0325(18) 0.0310(16) -0.0076(14) 0.0073(13) 0.0077(14)
C19B 0.0272(16) 0.0393(19) 0.0333(17) -0.0099(14) 0.0047(14) 0.0080(14)
C20B 0.0266(16) 0.0363(18) 0.0291(16) -0.0089(14) 0.0027(13) 0.0057(14)
C21B 0.0234(16) 0.0391(19) 0.0330(17) -0.0027(15) 0.0059(13) 0.0045(14)
C22B 0.0272(16) 0.0299(18) 0.0365(18) -0.0043(15) 0.0051(14) 0.0030(14)
C23B 0.0264(16) 0.0345(19) 0.0395(18) -0.0079(15) 0.0085(14) 0.0062(14)
C24B 0.0238(16) 0.0352(19) 0.054(2) -0.0107(17) 0.0093(15) 0.0029(14)
C25B 0.0279(17) 0.0335(19) 0.048(2) -0.0141(16) 0.0047(15) 0.0026(15)
C26B 0.0328(18) 0.048(2) 0.0367(18) -0.0114(16) 0.0033(15) 0.0088(16)
C27B 0.044(2) 0.058(2) 0.0376(19) -0.0089(18) 0.0030(17) 0.0175(19)
C28B 0.047(2) 0.067(3) 0.042(2) -0.005(2) 0.0052(18) 0.017(2)
C29B 0.0224(16) 0.0374(18) 0.0397(18) -0.0138(15) 0.0029(14) 0.0071(14)
C30B 0.0346(19) 0.043(2) 0.045(2) -0.0190(17) 0.0024(16) 0.0114(16)
C31B 0.0351(19) 0.0301(19) 0.052(2) -0.0155(16) 0.0012(16) 0.0079(15)
C32B 0.0199(15) 0.0255(17) 0.0530(19) -0.0147(15) 0.0052(14) 0.0008(13)
C33B 0.0264(17) 0.0230(17) 0.059(2) -0.0128(15) 0.0123(15) -0.0009(13)
C34B 0.0209(15) 0.0217(16) 0.055(2) -0.0074(15) 0.0120(14) -0.0030(13)
C35B 0.0257(17) 0.036(2) 0.049(2) -0.0136(16) 0.0114(15) -0.0038(14)
C36B 0.0192(15) 0.0343(19) 0.0477(19) -0.0099(16) 0.0064(14) -0.0017(14)
C37B 0.0182(15) 0.0237(17) 0.0479(19) -0.0071(15) 0.0106(14) -0.0056(13)
C38B 0.0254(16) 0.0256(17) 0.0453(19) -0.0024(15) 0.0140(14) -0.0042(13)
C39B 0.0251(16) 0.0211(17) 0.0501(19) 0.0046(15) 0.0119(15) -0.0018(13)
C40B 0.0309(18) 0.0283(18) 0.071(2) -0.0121(17) 0.0094(17) -0.0025(15)
C41B 0.039(2) 0.034(2) 0.067(3) -0.004(2) 0.021(2) -0.0034(19)
C42B 0.043(3) 0.037(2) 0.072(3) -0.004(2) 0.017(2) 0.000(2)
Cl3B 0.0588(8) 0.0283(6) 0.0660(8) 0.0060(5) 0.0147(7) -0.0016(6)
C41" 0.037(5) 0.034(5) 0.054(5) -0.009(5) 0.011(5) -0.006(5)
C42" 0.037(6) 0.036(6) 0.050(6) -0.006(5) 0.009(5) -0.004(5)
Cl3" 0.029(5) 0.026(5) 0.053(5) -0.016(4) 0.002(4) -0.009(4)
C41Z 0.037(5) 0.035(5) 0.056(5) -0.007(5) 0.011(5) -0.004(5)
C42Z 0.039(6) 0.036(6) 0.051(6) -0.005(5) 0.009(5) -0.005(5)
Cl3Z 0.050(6) 0.032(6) 0.049(6) -0.007(5) 0.017(5) -0.013(5)
C43B 0.0279(17) 0.0209(17) 0.055(2) -0.0072(16) 0.0193(16) -0.0011(14)
C44B 0.0347(19) 0.0189(18) 0.061(2) -0.0050(16) 0.0200(17) 0.0016(15)
C45B 0.0331(19) 0.0236(18) 0.049(2) 0.0018(16) 0.0152(16) 0.0037(15)
C46B 0.0292(17) 0.0226(17) 0.0412(19) -0.0018(14) 0.0179(15) 0.0014(14)
C47B 0.0317(18) 0.0230(17) 0.0349(18) 0.0020(14) 0.0129(14) 0.0007(14)
C48B 0.0360(18) 0.0235(18) 0.0322(17) 0.0024(14) 0.0157(15) 0.0002(14)
C49B 0.042(2) 0.0250(18) 0.045(2) -0.0047(15) 0.0229(17) -0.0084(16)
C50B 0.037(2) 0.035(2) 0.052(2) -0.0065(17) 0.0269(17) -0.0072(16)
C51B 0.040(2) 0.0263(19) 0.045(2) -0.0048(16) 0.0242(16) -0.0001(15)
C52B 0.0385(19) 0.0219(18) 0.0401(19) -0.0023(15) 0.0162(16) -0.0055(15)
C53B 0.0307(17) 0.0254(18) 0.0341(18) -0.0017(14) 0.0154(14) -0.0019(14)
C54B 0.044(2) 0.0251(18) 0.0356(19) 0.0042(15) 0.0146(16) 0.0014(15)
C55B 0.058(2) 0.032(2) 0.0353(19) 0.0027(16) 0.0089(18) 0.0029(18)
C56B 0.078(3) 0.043(2) 0.039(2) 0.0027(18) 0.007(2) 0.004(2)
O1C 0.0283(12) 0.0274(13) 0.0358(13) -0.0021(10) 0.0107(10) 0.0058(10)
C1C 0.0267(17) 0.036(2) 0.0352(19) -0.0025(16) 0.0067(14) 0.0015(15)
C2C 0.0252(16) 0.0273(18) 0.0266(16) 0.0015(14) 0.0093(13) 0.0013(14)
C3C 0.0276(18) 0.037(2) 0.040(2) -0.0089(16) 0.0022(15) 0.0014(15)
O1D 0.0292(12) 0.0257(13) 0.0411(13) -0.0036(10) 0.0130(10) 0.0029(10)
C1D 0.0312(18) 0.0239(18) 0.048(2) -0.0031(16) 0.0131(16) -0.0027(15)
C2D 0.0257(16) 0.0250(18) 0.0319(17) -0.0004(14) 0.0073(14) 0.0009(14)
C3D 0.0256(17) 0.031(2) 0.051(2) -0.0057(16) 0.0153(16) -0.0035(15)
O1E 0.0227(12) 0.0274(13) 0.0457(14) -0.0033(11) 0.0101(10) -0.0017(10)
C1E 0.049(3) 0.065(3) 0.067(3) 0.021(2) -0.007(2) -0.025(2)
C2E 0.0292(18) 0.0274(18) 0.0384(19) -0.0040(15) 0.0125(15) -0.0010(15)
C3E 0.035(2) 0.041(2) 0.049(2) 0.0040(18) 0.0095(17) -0.0091(17)
O1F 0.0234(11) 0.0252(12) 0.0354(12) -0.0032(10) 0.0104(10) -0.0036(10)
C1F 0.0288(18) 0.035(2) 0.044(2) 0.0081(16) 0.0076(15) -0.0073(15)
C2F 0.0198(15) 0.0214(17) 0.0389(18) 0.0013(14) 0.0093(14) 0.0010(13)
C3F 0.038(2) 0.047(2) 0.037(2) -0.0061(17) 0.0066(16) -0.0112(18)
C1R 0.059(3) 0.064(3) 0.085(4) -0.007(3) 0.014(3) -0.004(3)
C2R 0.040(2) 0.050(3) 0.059(3) -0.007(2) 0.0006(19) -0.0073(19)
C3R 0.069(3) 0.056(3) 0.056(3) -0.002(2) 0.003(2) -0.010(2)
C4R 0.078(3) 0.068(3) 0.058(3) -0.015(3) 0.020(3) -0.005(3)
C5R 0.067(3) 0.060(3) 0.059(3) -0.012(2) 0.006(2) 0.003(2)
C6R 0.050(3) 0.052(3) 0.063(3) -0.001(2) -0.003(2) -0.002(2)
C7R 0.040(2) 0.054(3) 0.056(3) -0.002(2) 0.0019(19) -0.005(2)
C1S 0.136(8) 0.052(4) 0.085(5) -0.009(4) 0.043(6) -0.008(5)
C2S 0.068(4) 0.052(3) 0.053(3) -0.017(3) 0.020(3) -0.009(3)
C3S 0.070(3) 0.055(3) 0.040(3) -0.007(2) 0.011(3) -0.017(3)
C4S 0.063(3) 0.053(3) 0.041(3) -0.008(2) 0.008(2) -0.022(3)
C5S 0.057(3) 0.058(3) 0.041(3) -0.005(2) 0.014(2) -0.010(3)
C6S 0.045(3) 0.069(4) 0.040(3) -0.017(3) 0.005(2) -0.013(3)
C7S 0.052(3) 0.055(4) 0.056(3) -0.023(3) 0.012(3) -0.014(3)
C1S' 0.119(14) 0.074(11) 0.089(11) -0.007(9) 0.004(11) 0.003(10)
C2S' 0.091(7) 0.086(7) 0.085(7) -0.008(6) 0.021(6) 0.000(6)
C3S' 0.086(7) 0.084(7) 0.082(7) -0.006(6) 0.022(6) -0.001(6)
C4S' 0.088(8) 0.089(8) 0.083(7) -0.003(6) 0.023(6) -0.005(6)
C5S' 0.091(7) 0.096(7) 0.087(7) -0.001(6) 0.032(6) -0.011(6)
C6S' 0.085(7) 0.096(7) 0.095(7) -0.008(6) 0.028(6) -0.008(6)
C7S' 0.087(7) 0.095(7) 0.093(7) -0.010(6) 0.020(6) -0.002(6)
C1T 0.097(7) 0.081(5) 0.035(4) -0.006(4) 0.022(5) 0.000(5)
C2T 0.076(4) 0.068(4) 0.031(3) -0.001(4) 0.025(3) -0.014(4)
C3T 0.072(4) 0.083(5) 0.056(4) -0.012(4) 0.021(4) -0.008(4)
C4T 0.083(5) 0.097(5) 0.090(5) -0.005(5) 0.017(5) 0.006(4)
C5T 0.101(5) 0.086(5) 0.108(6) 0.001(5) 0.017(5) 0.001(4)
C6T 0.083(5) 0.072(4) 0.080(5) -0.001(4) 0.020(4) -0.006(4)
C7T 0.065(4) 0.066(4) 0.042(4) 0.008(3) 0.028(3) -0.009(3)
C1T' 0.106(12) 0.102(11) 0.079(11) 0.009(10) 0.045(10) 0.016(9)
C2T' 0.096(7) 0.077(6) 0.078(6) 0.000(5) 0.022(6) -0.010(5)
C3T' 0.090(7) 0.079(6) 0.073(6) 0.001(5) 0.026(5) -0.010(5)
C4T' 0.087(6) 0.075(6) 0.077(6) 0.007(5) 0.022(5) -0.017(5)
C5T' 0.085(6) 0.069(6) 0.069(6) 0.012(5) 0.031(5) -0.023(5)
C6T' 0.090(7) 0.073(6) 0.075(6) 0.008(5) 0.028(5) -0.016(5)
C7T' 0.094(7) 0.076(6) 0.070(6) 0.007(5) 0.027(5) -0.011(5)
C1U 0.043(5) 0.060(5) 0.078(6) 0.001(5) 0.006(4) -0.010(4)
C2U 0.044(4) 0.050(4) 0.047(4) -0.010(3) -0.001(3) -0.016(3)
C3U 0.050(4) 0.058(4) 0.030(4) -0.006(3) -0.008(3) -0.016(3)
C4U 0.054(4) 0.056(4) 0.030(4) -0.002(3) -0.009(3) -0.023(4)
C5U 0.058(4) 0.048(4) 0.031(3) -0.001(3) -0.004(3) -0.015(3)
C6U 0.062(4) 0.062(4) 0.046(4) -0.003(4) 0.009(3) -0.004(4)
C7U 0.049(4) 0.056(4) 0.047(5) 0.006(4) 0.004(4) -0.020(3)
C1U' 0.083(10) 0.072(9) 0.109(12) -0.015(10) 0.001(10) 0.002(8)
C2U' 0.062(6) 0.071(6) 0.065(6) -0.003(5) 0.014(5) -0.016(5)
C3U' 0.065(6) 0.076(6) 0.061(7) -0.003(6) 0.009(5) -0.017(5)
C4U' 0.066(7) 0.083(7) 0.070(7) -0.001(6) 0.012(5) -0.010(5)
C5U' 0.069(6) 0.081(6) 0.079(7) -0.001(6) 0.009(5) -0.007(6)
C6U' 0.073(7) 0.078(6) 0.082(7) 0.002(6) 0.014(5) -0.008(6)
C7U' 0.067(7) 0.071(6) 0.074(7) 0.003(6) 0.013(6) -0.014(5)
C1V 0.095(7) 0.089(8) 0.082(7) 0.005(6) 0.008(6) -0.025(6)
C2V 0.093(5) 0.059(4) 0.060(4) -0.003(4) 0.017(4) -0.011(4)
C3V 0.088(5) 0.070(5) 0.071(5) 0.007(4) 0.018(4) -0.008(5)
C4V 0.096(5) 0.070(5) 0.079(5) 0.009(4) 0.028(4) -0.011(4)
C5V 0.108(5) 0.069(5) 0.070(5) -0.006(4) 0.031(4) -0.011(5)
C6V 0.115(5) 0.060(5) 0.051(4) -0.010(4) 0.024(4) -0.012(5)
C7V 0.104(5) 0.064(5) 0.058(4) -0.006(4) 0.014(4) -0.008(5)
C1V' 0.086(6) 0.062(7) 0.063(7) -0.011(6) 0.034(5) -0.017(6)
C2V' 0.073(4) 0.055(4) 0.037(4) -0.005(3) 0.017(3) -0.018(4)
C3V' 0.068(5) 0.067(5) 0.050(4) 0.012(4) 0.007(4) -0.010(4)
C4V' 0.068(5) 0.076(6) 0.060(5) 0.004(4) 0.014(4) -0.017(5)
C5V' 0.070(5) 0.076(5) 0.063(5) -0.004(4) 0.005(4) -0.018(4)
C6V' 0.085(5) 0.073(5) 0.058(5) -0.003(4) 0.001(4) -0.012(5)
C7V' 0.090(5) 0.062(5) 0.037(4) -0.008(4) 0.019(4) -0.017(5)
C1W 0.067(5) 0.087(7) 0.063(6) -0.012(6) 0.011(5) 0.008(5)
C2W 0.062(4) 0.063(4) 0.044(4) -0.014(4) 0.010(4) 0.014(4)
C3W 0.065(5) 0.061(5) 0.045(5) -0.010(4) 0.003(4) 0.019(4)
C4W 0.069(5) 0.062(5) 0.057(5) -0.013(4) 0.000(4) 0.006(4)
C5W 0.061(4) 0.064(4) 0.064(4) -0.017(4) -0.002(4) 0.004(4)
C6W 0.068(4) 0.056(4) 0.053(4) -0.024(4) -0.001(4) 0.012(4)
C7W 0.069(4) 0.053(5) 0.038(5) -0.019(4) 0.002(4) 0.026(4)
C1W' 0.128(9) 0.136(10) 0.152(11) 0.006(9) 0.043(9) -0.037(8)
C2W' 0.083(5) 0.091(5) 0.071(5) -0.004(4) 0.031(4) -0.006(4)
C3W' 0.081(5) 0.075(5) 0.058(5) -0.001(4) 0.015(4) 0.009(4)
C4W' 0.062(4) 0.059(5) 0.048(4) -0.009(4) 0.005(4) 0.010(4)
C5W' 0.080(5) 0.058(4) 0.055(4) -0.012(4) 0.011(4) 0.015(4)
C6W' 0.083(5) 0.080(5) 0.064(6) -0.018(5) 0.006(5) 0.025(5)
C7W' 0.079(5) 0.099(5) 0.073(5) -0.021(5) 0.015(4) 0.015(4)
C1X 0.068(7) 0.086(11) 0.061(9) 0.014(9) 0.017(7) -0.006(9)
C2X 0.059(5) 0.054(6) 0.055(5) 0.013(5) 0.020(4) 0.001(5)
C3X 0.065(5) 0.059(6) 0.055(5) 0.011(5) 0.026(5) -0.002(5)
C4X 0.062(5) 0.055(6) 0.064(6) 0.006(5) 0.027(5) -0.007(5)
C5X 0.052(5) 0.050(6) 0.065(6) 0.001(5) 0.022(5) -0.003(5)
C6X 0.052(5) 0.037(5) 0.058(5) 0.009(5) 0.016(4) -0.001(5)
C7X 0.049(5) 0.042(6) 0.053(5) 0.013(5) 0.020(4) -0.002(5)
C1Y 0.088(8) 0.110(8) 0.067(7) -0.032(6) 0.009(6) 0.021(7)
C2Y 0.076(5) 0.101(5) 0.058(4) -0.046(4) 0.007(4) 0.004(4)
C3Y 0.044(4) 0.103(5) 0.055(4) -0.044(4) 0.005(4) 0.003(4)
C4Y 0.065(4) 0.108(5) 0.066(5) -0.044(4) 0.004(4) 0.001(4)
C5Y 0.065(5) 0.107(6) 0.068(5) -0.045(4) 0.008(4) -0.001(5)
C6Y 0.057(5) 0.106(6) 0.070(5) -0.048(5) 0.001(4) 0.008(4)
C7Y 0.060(5) 0.110(6) 0.066(5) -0.047(5) 0.004(4) 0.019(5)

loop_
_atom_type_symbol
_atom_type_description
_atom_type_scat_dispersion_real
_atom_type_scat_dispersion_imag
_atom_type_scat_source
C C 0.0033 0.0016 'International Tables Vol C Tables 4.2.6.8 and 6.1.1.4'
H H 0.0000 0.0000 'International Tables Vol C Tables 4.2.6.8 and 6.1.1.4'
N N 0.0061 0.0033 'International Tables Vol C Tables 4.2.6.8 and 6.1.1.4'
O O 0.0106 0.0060 'International Tables Vol C Tables 4.2.6.8 and 6.1.1.4'
Cl Cl 0.1484 0.1585 'International Tables Vol C Tables 4.2.6.8 and 6.1.1.4'

loop_
_geom_angle_atom_site_label_1
_geom_angle_atom_site_label_2
_geom_angle_atom_site_label_3
_geom_angle
C1A N1A C4A 110.8(3)
C18A N2A C15A 110.3(3)
C32A N3A C29A 110.8(3)
C46A N4A C43A 110.8(3)
N1A C1A C2A 106.4(3)
N1A C1A C47A 122.0(3)
C2A C1A C47A 131.6(3)
C1A C2A C3A 108.3(3)
C4A C3A C2A 107.8(3)
C3A C4A N1A 106.7(3)
C3A C4A C5A 131.0(3)
N1A C4A C5A 122.3(3)
C4A C5A C15A 110.2(3)
C4A C5A C6A 110.2(3)
C15A C5A C6A 111.5(3)
C4A C5A C12A 109.0(3)
C15A C5A C12A 107.8(3)
C6A C5A C12A 108.0(3)
C7A C6A C11A 117.7(3)
C7A C6A C5A 121.2(3)
C11A C6A C5A 120.9(3)
C8A C7A C6A 121.8(3)
C7A C8A C9A 119.1(3)
C10A C9A O1A 117.4(3)
C10A C9A C8A 120.4(3)
O1A C9A C8A 122.2(3)
C9A C10A C11A 119.8(3)
C10A C11A C6A 121.2(3)
C13Z C12A C5A 110.0(7)
C13A C12A C5A 118.1(8)
C5A C12A C13' 113.1(12)
C14A C13A C12A 116.6(13)
C13A C14A Cl1A 116.0(8)
C14' C13' C12A 108(2)
C13' C14' Cl1' 105.4(10)
C14Z C13Z C12A 111.4(15)
C13Z C14Z Cl1Z 114.3(10)
C16A C15A N2A 106.4(3)
C16A C15A C5A 131.5(3)
N2A C15A C5A 122.1(3)
C15A C16A C17A 108.6(3)
C18A C17A C16A 108.0(3)
C17A C18A N2A 106.6(3)
C17A C18A C19A 130.4(3)
N2A C18A C19A 122.9(3)
C29A C19A C18A 109.3(3)
C29A C19A C20A 110.0(3)
C18A C19A C20A 113.5(3)
C29A C19A C26A 108.1(3)
C18A C19A C26A 108.5(3)
C20A C19A C26A 107.3(3)
C21A C20A C25A 117.5(3)
C21A C20A C19A 123.4(3)
C25A C20A C19A 119.0(3)
C20A C21A C22A 121.5(3)
C23A C22A C21A 119.8(3)
O2A C23A C22A 117.9(3)
O2A C23A C24A 122.5(3)
C22A C23A C24A 119.5(3)
C25A C24A C23A 119.7(3)
C24A C25A C20A 121.9(3)
C27A C26A C19A 115.1(3)
C26A C27A C28A 112.4(3)
C27A C28A Cl2A 112.0(3)
C30A C29A N3A 106.4(3)
C30A C29A C19A 131.5(3)
N3A C29A C19A 122.1(3)
C29A C30A C31A 108.3(3)
C32A C31A C30A 107.5(3)
C31A C32A N3A 107.0(3)
C31A C32A C33A 131.2(3)
N3A C32A C33A 121.8(3)
C43A C33A C32A 109.8(3)
C43A C33A C34A 112.4(3)
C32A C33A C34A 109.5(3)
C43A C33A C40A 108.3(3)
C32A C33A C40A 109.4(3)
C34A C33A C40A 107.4(3)
C35A C34A C39A 117.2(3)
C35A C34A C33A 120.2(3)
C39A C34A C33A 122.3(3)
C36A C35A C34A 121.9(3)
C37A C36A C35A 119.8(3)
O3A C37A C36A 123.2(3)
O3A C37A C38A 117.3(3)
C36A C37A C38A 119.5(3)
C39A C38A C37A 120.0(3)
C38A C39A C34A 121.4(3)
C41' C40A C33A 114.9(11)
C41A C40A C33A 114.9(3)
C42A C41A C40A 112.6(4)
C41A C42A Cl3A 111.9(5)
C40A C41' C42' 110.1(15)
C41' C42' Cl3' 109.6(14)
C44A C43A N4A 106.2(3)
C44A C43A C33A 131.1(3)
N4A C43A C33A 122.7(3)
C43A C44A C45A 108.2(3)
C46A C45A C44A 108.4(3)
C45A C46A N4A 106.3(3)
C45A C46A C47A 130.1(3)
N4A C46A C47A 123.5(3)
C46A C47A C1A 109.3(3)
C46A C47A C48A 113.8(3)
C1A C47A C48A 109.9(3)
C46A C47A C54A 108.9(3)
C1A C47A C54A 106.7(2)
C48A C47A C54A 108.0(3)
C53A C48A C49A 117.7(3)
C53A C48A C47A 119.3(3)
C49A C48A C47A 122.9(3)
C50A C49A C48A 121.3(3)
C49A C50A C51A 119.5(3)
O4A C51A C52A 122.4(3)
O4A C51A C50A 117.7(3)
C52A C51A C50A 119.9(3)
C51A C52A C53A 119.8(3)
C52A C53A C48A 121.7(3)
C55A C54A C47A 116.1(3)
C56A C55A C54A 109.2(3)
C55A C56A Cl4A 112.0(3)
C4B N1B C1B 110.3(3)
C18B N2B C15B 110.5(3)
C32B N3B C29B 110.8(3)
C46B N4B C43B 110.4(3)
C2B C1B N1B 107.0(3)
C2B C1B C47B 130.9(3)
N1B C1B C47B 122.1(3)
C1B C2B C3B 107.9(3)
C4B C3B C2B 108.1(3)
C3B C4B N1B 106.8(3)
C3B C4B C5B 130.7(3)
N1B C4B C5B 122.5(3)
C15B C5B C4B 110.2(3)
C15B C5B C6B 110.8(3)
C4B C5B C6B 110.6(2)
C15B C5B C12B 109.1(3)
C4B C5B C12B 107.4(3)
C6B C5B C12B 108.8(3)
C7B C6B C11B 117.8(3)
C7B C6B C5B 120.9(3)
C11B C6B C5B 121.1(3)
C8B C7B C6B 121.4(3)
C9B C8B C7B 119.8(3)
O1B C9B C10B 117.2(3)
O1B C9B C8B 122.8(3)
C10B C9B C8B 120.0(3)
C9B C10B C11B 119.7(3)
C10B C11B C6B 121.3(3)
C13B C12B C5B 116.0(3)
C13" C12B C5B 115.4(8)
C12B C13B C14B 112.4(4)
C13B C14B Cl1B 110.8(4)
C12B C13" C14" 113.6(10)
C13" C14" Cl1" 122.1(12)
C16B C15B N2B 106.4(3)
C16B C15B C5B 131.3(3)
N2B C15B C5B 122.2(3)
C15B C16B C17B 108.5(3)
C18B C17B C16B 107.8(3)
C17B C18B N2B 106.8(3)
C17B C18B C19B 130.4(3)
N2B C18B C19B 122.7(3)
C29B C19B C18B 109.3(3)
C29B C19B C20B 110.2(3)
C18B C19B C20B 112.0(3)
C29B C19B C26B 107.9(3)
C18B C19B C26B 109.1(3)
C20B C19B C26B 108.2(3)
C21B C20B C25B 117.2(3)
C21B C20B C19B 123.7(3)
C25B C20B C19B 119.0(3)
C20B C21B C22B 121.8(3)
C23B C22B C21B 119.3(3)
O2B C23B C22B 117.9(3)
O2B C23B C24B 122.3(3)
C22B C23B C24B 119.8(3)
C25B C24B C23B 120.2(3)
C24B C25B C20B 121.7(4)
C27B C26B C19B 114.7(3)
C26B C27B C28B 113.6(4)
C27B C28B Cl2B 110.6(3)
C30B C29B N3B 105.8(3)
C30B C29B C19B 131.7(3)
N3B C29B C19B 122.5(3)
C29B C30B C31B 108.9(3)
C32B C31B C30B 107.6(3)
C31B C32B N3B 106.9(3)
C31B C32B C33B 131.5(3)
N3B C32B C33B 121.6(3)
C43B C33B C32B 109.8(3)
C43B C33B C34B 112.0(3)
C32B C33B C34B 109.9(3)
C43B C33B C40B 108.4(3)
C32B C33B C40B 109.8(3)
C34B C33B C40B 106.8(3)
C39B C34B C35B 117.8(3)
C39B C34B C33B 121.3(3)
C35B C34B C33B 120.6(3)
C34B C35B C36B 121.9(4)
C37B C36B C35B 119.3(3)
C36B C37B O3B 122.5(3)
C36B C37B C38B 120.5(3)
O3B C37B C38B 117.1(3)
C37B C38B C39B 119.1(3)
C34B C39B C38B 121.5(3)
C41Z C40B C33B 106.0(18)
C41" C40B C33B 106.2(18)
C33B C40B C41B 113.0(3)
C42B C41B C40B 115.0(4)
C41B C42B Cl3B 111.0(3)
C42" C41" C40B 122.6(18)
C41" C42" Cl3" 126.0(16)
C42Z C41Z C40B 118(3)
C41Z C42Z Cl3Z 110.8(8)
C44B C43B N4B 106.4(3)
C44B C43B C33B 131.6(3)
N4B C43B C33B 122.0(3)
C43B C44B C45B 108.6(3)
C46B C45B C44B 107.7(3)
N4B C46B C45B 106.9(3)
N4B C46B C47B 123.3(3)
C45B C46B C47B 129.8(3)
C1B C47B C46B 109.4(3)
C1B C47B C48B 110.6(3)
C46B C47B C48B 111.7(3)
C1B C47B C54B 109.0(3)
C46B C47B C54B 106.2(3)
C48B C47B C54B 109.9(3)
C49B C48B C53B 116.8(3)
C49B C48B C47B 122.6(3)
C53B C48B C47B 120.6(3)
C48B C49B C50B 122.1(3)
C51B C50B C49B 120.0(3)
O4B C51B C50B 118.3(3)
O4B C51B C52B 122.6(3)
C50B C51B C52B 119.1(3)
C53B C52B C51B 120.3(3)
C52B C53B C48B 121.7(3)
C55B C54B C47B 116.1(3)
C56B C55B C54B 112.6(3)
C55B C56B Cl4B 111.8(3)
O1C C2C C3C 121.1(3)
O1C C2C C1C 121.4(3)
C3C C2C C1C 117.5(3)
O1D C2D C1D 122.0(3)
O1D C2D C3D 121.3(3)
C1D C2D C3D 116.7(3)
O1E C2E C3E 121.6(3)
O1E C2E C1E 120.3(3)
C3E C2E C1E 118.1(3)
O1F C2F C1F 120.8(3)
O1F C2F C3F 121.5(3)
C1F C2F C3F 117.8(3)
C3R C2R C7R 117.3(4)
C3R C2R C1R 121.7(5)
C7R C2R C1R 121.1(4)
C2R C3R C4R 121.5(5)
C5R C4R C3R 119.9(5)
C6R C5R C4R 119.6(5)
C5R C6R C7R 120.3(5)
C6R C7R C2R 121.3(5)
C3S C2S C7S 118.4(7)
C3S C2S C1S 121.2(7)
C7S C2S C1S 120.3(6)
C2S C3S C4S 121.3(6)
C5S C4S C3S 120.8(6)
C4S C5S C6S 117.9(6)
C5S C6S C7S 121.3(6)
C2S C7S C6S 120.2(6)
C3S' C2S' C7S' 118.5(9)
C3S' C2S' C1S' 120.9(9)
C7S' C2S' C1S' 120.5(9)
C2S' C3S' C4S' 121.1(9)
C5S' C4S' C3S' 120.8(9)
C4S' C5S' C6S' 117.9(9)
C5S' C6S' C7S' 121.3(9)
C2S' C7S' C6S' 120.2(8)
C7T C2T C3T 118.1(7)
C7T C2T C1T 118.2(7)
C3T C2T C1T 123.6(7)
C2T C3T C4T 121.3(8)
C5T C4T C3T 119.9(9)
C6T C5T C4T 118.7(9)
C5T C6T C7T 121.1(8)
C2T C7T C6T 120.7(8)
C3T' C2T' C7T' 117.3(9)
C3T' C2T' C1T' 123.6(11)
C7T' C2T' C1T' 119.1(10)
C2T' C3T' C4T' 122.0(10)
C3T' C4T' C5T' 120.2(10)
C6T' C5T' C4T' 118.8(10)
C5T' C6T' C7T' 120.1(10)
C2T' C7T' C6T' 121.4(10)
C3U C2U C7U 117.8(6)
C3U C2U C1U 121.1(7)
C7U C2U C1U 121.0(7)
C2U C3U C4U 121.2(7)
C5U C4U C3U 121.5(7)
C4U C5U C6U 118.1(7)
C5U C6U C7U 120.3(7)
C2U C7U C6U 120.9(7)
C3U' C2U' C7U' 118.0(9)
C3U' C2U' C1U' 122.5(11)
C7U' C2U' C1U' 119.5(11)
C2U' C3U' C4U' 121.1(10)
C5U' C4U' C3U' 120.8(10)
C4U' C5U' C6U' 118.4(10)
C7U' C6U' C5U' 120.7(10)
C2U' C7U' C6U' 120.9(10)
C3V C2V C7V 120.0
C3V C2V C1V 120.6(6)
C7V C2V C1V 119.4(6)
C2V C3V C4V 120.0
C3V C4V C5V 120.0
C6V C5V C4V 120.0
C5V C6V C7V 120.0
C6V C7V C2V 120.0
C3V' C2V' C7V' 117.7(7)
C3V' C2V' C1V' 121.2(8)
C7V' C2V' C1V' 121.1(8)
C2V' C3V' C4V' 120.8(8)
C5V' C4V' C3V' 120.6(8)
C6V' C5V' C4V' 119.5(8)
C5V' C6V' C7V' 119.2(8)
C2V' C7V' C6V' 122.1(8)
C3W C2W C7W 120.0
C3W C2W C1W 120.6(8)
C7W C2W C1W 119.4(8)
C2W C3W C4W 120.0
C3W C4W C5W 120.0
C6W C5W C4W 120.0
C5W C6W C7W 120.0
C6W C7W C2W 120.0
C7W' C2W' C3W' 118.1(11)
C7W' C2W' C1W' 118.0(13)
C3W' C2W' C1W' 123.8(13)
C4W' C3W' C2W' 120.2(12)
C3W' C4W' C5W' 118.5(11)
C4W' C5W' C6W' 121.4(12)
C7W' C6W' C5W' 117.9(13)
C6W' C7W' C2W' 123.8(13)
C3X C2X C7X 112.1(17)
C3X C2X C1X 125.1(17)
C7X C2X C1X 122.6(16)
C2X C3X C4X 126.7(18)
C5X C4X C3X 118.5(18)
C4X C5X C6X 121.2(18)
C5X C6X C7X 117.9(16)
C6X C7X C2X 123.4(15)
C3Y C2Y C7Y 120.0
C3Y C2Y C1Y 117.8(7)
C7Y C2Y C1Y 122.2(7)
C4Y C3Y C2Y 120.0
C5Y C4Y C3Y 120.0
C6Y C5Y C4Y 120.0
C5Y C6Y C7Y 120.0
C6Y C7Y C2Y 120.0

loop_
_geom_bond_atom_site_label_1
_geom_bond_atom_site_label_2
_geom_bond_distance
Cl2A C28A 1.796(4)
Cl4A C56A 1.794(4)
N1A C1A 1.368(4)
N1A C4A 1.381(4)
N2A C18A 1.374(5)
N2A C15A 1.386(4)
N3A C32A 1.373(4)
N3A C29A 1.374(5)
N4A C46A 1.375(4)
N4A C43A 1.384(4)
O1A C9A 1.382(4)
O2A C23A 1.368(4)
O3A C37A 1.372(4)
O4A C51A 1.370(4)
C1A C2A 1.373(5)
C1A C47A 1.520(5)
C2A C3A 1.413(5)
C3A C4A 1.367(5)
C4A C5A 1.514(5)
C5A C15A 1.515(5)
C5A C6A 1.540(5)
C5A C12A 1.567(5)
C6A C7A 1.388(5)
C6A C11A 1.396(5)
C7A C8A 1.386(5)
C8A C9A 1.386(5)
C9A C10A 1.378(5)
C10A C11A 1.383(5)
C12A C13Z 1.518(10)
C12A C13A 1.537(9)
C12A C13' 1.610(19)
C13A C14A 1.50(2)
C14A Cl1A 1.785(9)
C13' C14' 1.55(4)
C14' Cl1' 1.801(11)
C13Z C14Z 1.50(2)
C14Z Cl1Z 1.785(10)
C15A C16A 1.360(5)
C16A C17A 1.406(5)
C17A C18A 1.371(5)
C18A C19A 1.525(5)
C19A C29A 1.517(5)
C19A C20A 1.546(5)
C19A C26A 1.559(5)
C20A C21A 1.389(5)
C20A C25A 1.397(5)
C21A C22A 1.392(5)
C22A C23A 1.391(5)
C23A C24A 1.393(5)
C24A C25A 1.380(5)
C26A C27A 1.517(5)
C27A C28A 1.518(6)
C29A C30A 1.366(5)
C30A C31A 1.421(6)
C31A C32A 1.365(5)
C32A C33A 1.524(5)
C33A C43A 1.517(5)
C33A C34A 1.534(5)
C33A C40A 1.568(5)
C34A C35A 1.390(5)
C34A C39A 1.398(5)
C35A C36A 1.385(5)
C36A C37A 1.383(5)
C37A C38A 1.388(4)
C38A C39A 1.384(5)
C40A C41' 1.524(10)
C40A C41A 1.561(6)
C41A C42A 1.502(7)
C42A Cl3A 1.806(7)
C41' C42' 1.526(10)
C42' Cl3' 1.793(10)
C43A C44A 1.369(5)
C44A C45A 1.412(5)
C45A C46A 1.370(5)
C46A C47A 1.514(5)
C47A C48A 1.539(4)
C47A C54A 1.558(4)
C48A C53A 1.388(5)
C48A C49A 1.395(5)
C49A C50A 1.389(5)
C50A C51A 1.390(5)
C51A C52A 1.383(5)
C52A C53A 1.384(5)
C54A C55A 1.520(5)
C55A C56A 1.508(5)
Cl2B C28B 1.803(4)
Cl4B C56B 1.806(5)
N1B C4B 1.375(4)
N1B C1B 1.381(4)
N2B C18B 1.377(4)
N2B C15B 1.384(4)
N3B C32B 1.376(5)
N3B C29B 1.376(5)
N4B C46B 1.367(5)
N4B C43B 1.384(4)
O1B C9B 1.374(4)
O2B C23B 1.374(4)
O3B C37B 1.383(4)
O4B C51B 1.359(4)
C1B C2B 1.364(5)
C1B C47B 1.520(4)
C2B C3B 1.418(5)
C3B C4B 1.371(5)
C4B C5B 1.519(5)
C5B C15B 1.516(5)
C5B C6B 1.543(4)
C5B C12B 1.556(4)
C6B C7B 1.389(5)
C6B C11B 1.395(5)
C7B C8B 1.387(5)
C8B C9B 1.385(5)
C9B C10B 1.382(5)
C10B C11B 1.392(5)
C12B C13B 1.496(5)
C12B C13" 1.512(7)
C13B C14B 1.521(6)
C14B Cl1B 1.803(5)
C13" C14" 1.535(10)
C14" Cl1" 1.801(10)
C15B C16B 1.365(5)
C16B C17B 1.415(5)
C17B C18B 1.372(5)
C18B C19B 1.521(5)
C19B C29B 1.514(5)
C19B C20B 1.543(5)
C19B C26B 1.551(5)
C20B C21B 1.393(5)
C20B C25B 1.400(5)
C21B C22B 1.402(5)
C22B C23B 1.385(5)
C23B C24B 1.391(5)
C24B C25B 1.379(5)
C26B C27B 1.523(6)
C27B C28B 1.525(6)
C29B C30B 1.377(5)
C30B C31B 1.406(6)
C31B C32B 1.371(5)
C32B C33B 1.517(5)
C33B C43B 1.509(5)
C33B C34B 1.538(5)
C33B C40B 1.569(5)
C34B C39B 1.381(5)
C34B C35B 1.382(5)
C35B C36B 1.386(5)
C36B C37B 1.375(5)
C37B C38B 1.383(5)
C38B C39B 1.394(5)
C40B C41Z 1.533(10)
C40B C41" 1.538(10)
C40B C41B 1.581(5)
C41B C42B 1.516(7)
C42B Cl3B 1.786(5)
C41" C42" 1.516(10)
C42" Cl3" 1.789(10)
C41Z C42Z 1.516(8)
C42Z Cl3Z 1.785(7)
C43B C44B 1.360(5)
C44B C45B 1.407(5)
C45B C46B 1.372(5)
C46B C47B 1.521(5)
C47B C48B 1.547(5)
C47B C54B 1.551(5)
C48B C49B 1.387(5)
C48B C53B 1.402(5)
C49B C50B 1.391(5)
C50B C51B 1.381(5)
C51B C52B 1.391(5)
C52B C53B 1.381(5)
C54B C55B 1.518(5)
C55B C56B 1.510(6)
O1C C2C 1.226(4)
C1C C2C 1.489(5)
C2C C3C 1.489(5)
O1D C2D 1.230(4)
C1D C2D 1.485(5)
C2D C3D 1.502(5)
O1E C2E 1.227(4)
C1E C2E 1.488(6)
C2E C3E 1.469(5)
O1F C2F 1.231(4)
C1F C2F 1.482(5)
C2F C3F 1.487(5)
C1R C2R 1.508(7)
C2R C3R 1.380(7)
C2R C7R 1.390(6)
C3R C4R 1.384(7)
C4R C5R 1.375(7)
C5R C6R 1.364(7)
C6R C7R 1.380(6)
C1S C2S 1.491(10)
C2S C3S 1.377(9)
C2S C7S 1.378(10)
C3S C4S 1.388(9)
C4S C5S 1.377(8)
C5S C6S 1.384(9)
C6S C7S 1.394(9)
C1S' C2S' 1.489(11)
C2S' C3S' 1.377(10)
C2S' C7S' 1.376(11)
C3S' C4S' 1.387(10)
C4S' C5S' 1.377(9)
C5S' C6S' 1.385(10)
C6S' C7S' 1.392(10)
C1T C2T 1.492(9)
C2T C7T 1.373(7)
C2T C3T 1.375(8)
C3T C4T 1.383(8)
C4T C5T 1.376(8)
C5T C6T 1.372(8)
C6T C7T 1.375(8)
C1T' C2T' 1.503(10)
C2T' C3T' 1.374(8)
C2T' C7T' 1.384(8)
C3T' C4T' 1.375(8)
C4T' C5T' 1.379(9)
C5T' C6T' 1.379(9)
C6T' C7T' 1.385(9)
C1U C2U 1.500(8)
C2U C3U 1.365(7)
C2U C7U 1.374(7)
C3U C4U 1.372(7)
C4U C5U 1.357(8)
C5U C6U 1.377(7)
C6U C7U 1.386(8)
C1U' C2U' 1.494(10)
C2U' C3U' 1.369(8)
C2U' C7U' 1.377(8)
C3U' C4U' 1.378(8)
C4U' C5U' 1.368(9)
C5U' C6U' 1.377(9)
C6U' C7U' 1.377(9)
C1V C2V 1.502(8)
C2V C3V 1.3900
C2V C7V 1.3900
C3V C4V 1.3900
C4V C5V 1.3900
C5V C6V 1.3900
C6V C7V 1.3900
C1V' C2V' 1.498(9)
C2V' C3V' 1.377(8)
C2V' C7V' 1.377(8)
C3V' C4V' 1.381(8)
C4V' C5V' 1.375(8)
C5V' C6V' 1.370(8)
C6V' C7V' 1.386(8)
C1W C2W 1.464(12)
C2W C3W 1.3900
C2W C7W 1.3900
C3W C4W 1.3900
C4W C5W 1.3900
C5W C6W 1.3900
C6W C7W 1.3900
C1W' C2W' 1.475(15)
C2W' C7W' 1.376(13)
C2W' C3W' 1.395(13)
C3W' C4W' 1.374(13)
C4W' C5W' 1.389(12)
C5W' C6W' 1.394(13)
C6W' C7W' 1.320(14)
C1X C2X 1.54(3)
C2X C3X 1.35(3)
C2X C7X 1.41(2)
C3X C4X 1.38(3)
C4X C5X 1.31(3)
C5X C6X 1.38(2)
C6X C7X 1.39(2)
C1Y C2Y 1.421(16)
C2Y C3Y 1.3900
C2Y C7Y 1.3900
C3Y C4Y 1.3900
C4Y C5Y 1.3900
C5Y C6Y 1.3900
C6Y C7Y 1.3900

loop_
_geom_torsion_atom_site_label_1
_geom_torsion_atom_site_label_2
_geom_torsion_atom_site_label_3
_geom_torsion_atom_site_label_4
_geom_torsion
C4A N1A C1A C2A -1.1(4)
C4A N1A C1A C47A 178.1(3)
N1A C1A C2A C3A 0.4(4)
C47A C1A C2A C3A -178.8(3)
C1A C2A C3A C4A 0.5(4)
C2A C3A C4A N1A -1.1(4)
C2A C3A C4A C5A 176.6(4)
C1A N1A C4A C3A 1.4(4)
C1A N1A C4A C5A -176.6(3)
C3A C4A C5A C15A 111.0(4)
N1A C4A C5A C15A -71.6(4)
C3A C4A C5A C6A -125.5(4)
N1A C4A C5A C6A 51.9(4)
C3A C4A C5A C12A -7.1(5)
N1A C4A C5A C12A 170.3(3)
C4A C5A C6A C7A 31.2(4)
C15A C5A C6A C7A 153.9(3)
C12A C5A C6A C7A -87.8(4)
C4A C5A C6A C11A -154.3(3)
C15A C5A C6A C11A -31.5(4)
C12A C5A C6A C11A 86.7(4)
C11A C6A C7A C8A 1.1(5)
C5A C6A C7A C8A 175.8(3)
C6A C7A C8A C9A 0.8(5)
C7A C8A C9A C10A -2.3(5)
C7A C8A C9A O1A 175.5(3)
O1A C9A C10A C11A -176.0(3)
C8A C9A C10A C11A 1.9(5)
C9A C10A C11A C6A 0.1(5)
C7A C6A C11A C10A -1.5(5)
C5A C6A C11A C10A -176.3(3)
C4A C5A C12A C13Z -177.0(9)
C15A C5A C12A C13Z 63.3(10)
C6A C5A C12A C13Z -57.2(10)
C4A C5A C12A C13A -66.1(12)
C15A C5A C12A C13A 174.3(12)
C6A C5A C12A C13A 53.7(12)
C4A C5A C12A C13' -64.8(15)
C15A C5A C12A C13' 175.5(15)
C6A C5A C12A C13' 55.0(15)
C13Z C12A C13A C14A -64(2)
C5A C12A C13A C14A 177.9(13)
C13' C12A C13A C14A 165(29)
C12A C13A C14A Cl1A -171.4(13)
C13Z C12A C13' C14' 16.8(17)
C13A C12A C13' C14' 67(27)
C5A C12A C13' C14' -100.8(17)
C12A C13' C14' Cl1' 175.4(14)
C13A C12A C13Z C14Z 59.9(16)
C5A C12A C13Z C14Z -176.4(10)
C13' C12A C13Z C14Z 63.8(18)
C12A C13Z C14Z Cl1Z 69(2)
C18A N2A C15A C16A -1.1(4)
C18A N2A C15A C5A 177.8(3)
C4A C5A C15A C16A -109.6(4)
C6A C5A C15A C16A 127.7(4)
C12A C5A C15A C16A 9.3(5)
C4A C5A C15A N2A 71.8(4)
C6A C5A C15A N2A -51.0(4)
C12A C5A C15A N2A -169.4(3)
N2A C15A C16A C17A 0.8(4)
C5A C15A C16A C17A -178.1(3)
C15A C16A C17A C18A -0.1(4)
C16A C17A C18A N2A -0.6(4)
C16A C17A C18A C19A -178.2(3)
C15A N2A C18A C17A 1.1(4)
C15A N2A C18A C19A 178.9(3)
C17A C18A C19A C29A 98.5(4)
N2A C18A C19A C29A -78.8(4)
C17A C18A C19A C20A -138.3(4)
N2A C18A C19A C20A 44.4(4)
C17A C18A C19A C26A -19.2(5)
N2A C18A C19A C26A 163.6(3)
C29A C19A C20A C21A 146.0(3)
C18A C19A C20A C21A 23.2(5)
C26A C19A C20A C21A -96.7(4)
C29A C19A C20A C25A -39.0(4)
C18A C19A C20A C25A -161.9(3)
C26A C19A C20A C25A 78.3(4)
C25A C20A C21A C22A 2.0(5)
C19A C20A C21A C22A 177.1(3)
C20A C21A C22A C23A -0.7(5)
C21A C22A C23A O2A 177.6(3)
C21A C22A C23A C24A -1.1(5)
O2A C23A C24A C25A -177.2(3)
C22A C23A C24A C25A 1.5(5)
C23A C24A C25A C20A -0.1(5)
C21A C20A C25A C24A -1.7(5)
C19A C20A C25A C24A -176.9(3)
C29A C19A C26A C27A 174.3(3)
C18A C19A C26A C27A -67.3(4)
C20A C19A C26A C27A 55.7(4)
C19A C26A C27A C28A 173.7(3)
C26A C27A C28A Cl2A -68.4(4)
C32A N3A C29A C30A -1.1(4)
C32A N3A C29A C19A 177.6(3)
C18A C19A C29A C30A -102.6(4)
C20A C19A C29A C30A 132.2(4)
C26A C19A C29A C30A 15.4(5)
C18A C19A C29A N3A 79.2(4)
C20A C19A C29A N3A -46.1(4)
C26A C19A C29A N3A -162.9(3)
N3A C29A C30A C31A 0.5(4)
C19A C29A C30A C31A -177.9(3)
C29A C30A C31A C32A 0.2(4)
C30A C31A C32A N3A -0.8(4)
C30A C31A C32A C33A 175.9(3)
C29A N3A C32A C31A 1.2(4)
C29A N3A C32A C33A -175.9(3)
C31A C32A C33A C43A 112.4(4)
N3A C32A C33A C43A -71.2(4)
C31A C32A C33A C34A -123.7(4)
N3A C32A C33A C34A 52.6(4)
C31A C32A C33A C40A -6.2(5)
N3A C32A C33A C40A 170.1(3)
C43A C33A C34A C35A 157.6(3)
C32A C33A C34A C35A 35.3(4)
C40A C33A C34A C35A -83.5(4)
C43A C33A C34A C39A -27.8(4)
C32A C33A C34A C39A -150.1(3)
C40A C33A C34A C39A 91.1(4)
C39A C34A C35A C36A 2.9(5)
C33A C34A C35A C36A 177.7(3)
C34A C35A C36A C37A -0.2(5)
C35A C36A C37A O3A 176.2(3)
C35A C36A C37A C38A -2.5(5)
O3A C37A C38A C39A -176.3(3)
C36A C37A C38A C39A 2.4(5)
C37A C38A C39A C34A 0.4(5)
C35A C34A C39A C38A -2.9(5)
C33A C34A C39A C38A -177.7(3)
C43A C33A C40A C41' 179.0(7)
C32A C33A C40A C41' -61.4(7)
C34A C33A C40A C41' 57.4(7)
C43A C33A C40A C41A 64.2(4)
C32A C33A C40A C41A -176.2(3)
C34A C33A C40A C41A -57.4(4)
C41' C40A C41A C42A 56.0(11)
C33A C40A C41A C42A 179.4(4)
C40A C41A C42A Cl3A 174.4(3)
C41A C40A C41' C42' -59(2)
C33A C40A C41' C42' 178(2)
C40A C41' C42' Cl3' -173.4(19)
C46A N4A C43A C44A -1.5(4)
C46A N4A C43A C33A 179.0(3)
C32A C33A C43A C44A -106.0(4)
C34A C33A C43A C44A 131.8(4)
C40A C33A C43A C44A 13.4(5)
C32A C33A C43A N4A 73.3(4)
C34A C33A C43A N4A -48.9(4)
C40A C33A C43A N4A -167.3(3)
N4A C43A C44A C45A 0.5(4)
C33A C43A C44A C45A 180.0(4)
C43A C44A C45A C46A 0.6(4)
C44A C45A C46A N4A -1.5(4)
C44A C45A C46A C47A -177.6(3)
C43A N4A C46A C45A 1.9(4)
C43A N4A C46A C47A 178.3(3)
C45A C46A C47A C1A 95.3(4)
N4A C46A C47A C1A -80.2(4)
C45A C46A C47A C48A -141.3(4)
N4A C46A C47A C48A 43.1(4)
C45A C46A C47A C54A -20.9(5)
N4A C46A C47A C54A 163.6(3)
N1A C1A C47A C46A 79.0(4)
C2A C1A C47A C46A -102.0(4)
N1A C1A C47A C48A -46.6(4)
C2A C1A C47A C48A 132.4(4)
N1A C1A C47A C54A -163.4(3)
C2A C1A C47A C54A 15.6(5)
C46A C47A C48A C53A -162.2(3)
C1A C47A C48A C53A -39.2(4)
C54A C47A C48A C53A 76.8(4)
C46A C47A C48A C49A 22.7(4)
C1A C47A C48A C49A 145.7(3)
C54A C47A C48A C49A -98.3(4)
C53A C48A C49A C50A 3.7(5)
C47A C48A C49A C50A 178.8(3)
C48A C49A C50A C51A -1.4(5)
C49A C50A C51A O4A 178.3(3)
C49A C50A C51A C52A -1.9(5)
O4A C51A C52A C53A -177.2(3)
C50A C51A C52A C53A 3.0(5)
C51A C52A C53A C48A -0.7(5)
C49A C48A C53A C52A -2.6(5)
C47A C48A C53A C52A -178.0(3)
C46A C47A C54A C55A -66.3(4)
C1A C47A C54A C55A 175.8(3)
C48A C47A C54A C55A 57.7(4)
C47A C54A C55A C56A -177.2(3)
C54A C55A C56A Cl4A -177.0(3)
C4B N1B C1B C2B -1.7(4)
C4B N1B C1B C47B 178.7(3)
N1B C1B C2B C3B 0.8(4)
C47B C1B C2B C3B -179.6(3)
C1B C2B C3B C4B 0.3(4)
C2B C3B C4B N1B -1.3(4)
C2B C3B C4B C5B 178.6(3)
C1B N1B C4B C3B 1.8(4)
C1B N1B C4B C5B -178.1(3)
C3B C4B C5B C15B 105.4(4)
N1B C4B C5B C15B -74.7(4)
C3B C4B C5B C6B -131.9(4)
N1B C4B C5B C6B 48.0(4)
C3B C4B C5B C12B -13.3(5)
N1B C4B C5B C12B 166.6(3)
C15B C5B C6B C7B 158.6(3)
C4B C5B C6B C7B 36.2(4)
C12B C5B C6B C7B -81.5(3)
C15B C5B C6B C11B -26.3(4)
C4B C5B C6B C11B -148.7(3)
C12B C5B C6B C11B 93.5(3)
C11B C6B C7B C8B 2.5(4)
C5B C6B C7B C8B 177.8(3)
C6B C7B C8B C9B -0.5(5)
C7B C8B C9B O1B 176.4(3)
C7B C8B C9B C10B -1.9(4)
O1B C9B C10B C11B -176.3(3)
C8B C9B C10B C11B 2.0(5)
C9B C10B C11B C6B 0.2(5)
C7B C6B C11B C10B -2.4(5)
C5B C6B C11B C10B -177.6(3)
C15B C5B C12B C13B 70.9(4)
C4B C5B C12B C13B -169.7(3)
C6B C5B C12B C13B -50.0(4)
C15B C5B C12B C13" 174.5(11)
C4B C5B C12B C13" -66.1(12)
C6B C5B C12B C13" 53.6(12)
C13" C12B C13B C14B 74.0(8)
C5B C12B C13B C14B -167.4(4)
C12B C13B C14B Cl1B 69.4(5)
C13B C12B C13" C14" -67(2)
C5B C12B C13" C14" 174.2(17)
C12B C13" C14" Cl1" 171.3(17)
C18B N2B C15B C16B -1.7(4)
C18B N2B C15B C5B 176.8(3)
C4B C5B C15B C16B -113.5(4)
C6B C5B C15B C16B 123.9(4)
C12B C5B C15B C16B 4.2(5)
C4B C5B C15B N2B 68.4(4)
C6B C5B C15B N2B -54.2(4)
C12B C5B C15B N2B -173.9(3)
N2B C15B C16B C17B 1.4(4)
C5B C15B C16B C17B -177.0(3)
C15B C16B C17B C18B -0.6(4)
C16B C17B C18B N2B -0.4(4)
C16B C17B C18B C19B -176.5(4)
C15B N2B C18B C17B 1.3(4)
C15B N2B C18B C19B 177.7(3)
C17B C18B C19B C29B 101.5(5)
N2B C18B C19B C29B -74.0(4)
C17B C18B C19B C20B -136.1(4)
N2B C18B C19B C20B 48.3(5)
C17B C18B C19B C26B -16.4(5)
N2B C18B C19B C26B 168.1(3)
C29B C19B C20B C21B 145.7(3)
C18B C19B C20B C21B 23.8(5)
C26B C19B C20B C21B -96.5(4)
C29B C19B C20B C25B -39.0(4)
C18B C19B C20B C25B -160.9(3)
C26B C19B C20B C25B 78.8(4)
C25B C20B C21B C22B 1.4(5)
C19B C20B C21B C22B 176.8(3)
C20B C21B C22B C23B -1.1(5)
C21B C22B C23B O2B 179.2(3)
C21B C22B C23B C24B 0.0(5)
O2B C23B C24B C25B -178.4(4)
C22B C23B C24B C25B 0.8(6)
C23B C24B C25B C20B -0.4(6)
C21B C20B C25B C24B -0.7(6)
C19B C20B C25B C24B -176.3(3)
C29B C19B C26B C27B 171.8(3)
C18B C19B C26B C27B -69.4(4)
C20B C19B C26B C27B 52.6(4)
C19B C26B C27B C28B 171.2(3)
C26B C27B C28B Cl2B -71.0(4)
C32B N3B C29B C30B -1.7(4)
C32B N3B C29B C19B 177.6(3)
C18B C19B C29B C30B -96.9(4)
C20B C19B C29B C30B 139.7(4)
C26B C19B C29B C30B 21.7(5)
C18B C19B C29B N3B 84.0(4)
C20B C19B C29B N3B -39.4(4)
C26B C19B C29B N3B -157.4(3)
N3B C29B C30B C31B 1.2(4)
C19B C29B C30B C31B -178.0(3)
C29B C30B C31B C32B -0.4(4)
C30B C31B C32B N3B -0.7(4)
C30B C31B C32B C33B 177.8(3)
C29B N3B C32B C31B 1.5(4)
C29B N3B C32B C33B -177.1(3)
C31B C32B C33B C43B 105.8(4)
N3B C32B C33B C43B -76.0(4)
C31B C32B C33B C34B -130.5(4)
N3B C32B C33B C34B 47.7(4)
C31B C32B C33B C40B -13.3(5)
N3B C32B C33B C40B 164.9(3)
C43B C33B C34B C39B -26.2(5)
C32B C33B C34B C39B -148.6(3)
C40B C33B C34B C39B 92.4(4)
C43B C33B C34B C35B 160.6(3)
C32B C33B C34B C35B 38.3(4)
C40B C33B C34B C35B -80.8(4)
C39B C34B C35B C36B 1.3(5)
C33B C34B C35B C36B 174.7(3)
C34B C35B C36B C37B -0.3(5)
C35B C36B C37B O3B 179.2(3)
C35B C36B C37B C38B -1.3(5)
C36B C37B C38B C39B 1.8(5)
O3B C37B C38B C39B -178.7(3)
C35B C34B C39B C38B -0.8(5)
C33B C34B C39B C38B -174.1(3)
C37B C38B C39B C34B -0.7(5)
C43B C33B C40B C41Z -179.6(16)
C32B C33B C40B C41Z -59.7(16)
C34B C33B C40B C41Z 59.5(17)
C43B C33B C40B C41" -168.4(19)
C32B C33B C40B C41" -48.5(19)
C34B C33B C40B C41" 70.7(19)
C43B C33B C40B C41B 70.2(4)
C32B C33B C40B C41B -169.9(3)
C34B C33B C40B C41B -50.7(4)
C41Z C40B C41B C42B 75.7(11)
C41" C40B C41B C42B 69.9(14)
C33B C40B C41B C42B -171.2(4)
C40B C41B C42B Cl3B 72.0(5)
C41Z C40B C41" C42" -128(21)
C33B C40B C41" C42" 142(4)
C41B C40B C41" C42" -95(4)
C40B C41" C42" Cl3" 168(3)
C41" C40B C41Z C42Z 75(15)
C33B C40B C41Z C42Z 167(2)
C41B C40B C41Z C42Z -75(2)
C40B C41Z C42Z Cl3Z -80(4)
C46B N4B C43B C44B -1.8(4)
C46B N4B C43B C33B 176.9(3)
C32B C33B C43B C44B -113.1(4)
C34B C33B C43B C44B 124.5(4)
C40B C33B C43B C44B 6.8(5)
C32B C33B C43B N4B 68.7(4)
C34B C33B C43B N4B -53.8(4)
C40B C33B C43B N4B -171.5(3)
N4B C43B C44B C45B 1.1(4)
C33B C43B C44B C45B -177.4(3)
C43B C44B C45B C46B 0.0(4)
C43B N4B C46B C45B 1.8(4)
C43B N4B C46B C47B 179.5(3)
C44B C45B C46B N4B -1.1(4)
C44B C45B C46B C47B -178.6(3)
C2B C1B C47B C46B -96.7(4)
N1B C1B C47B C46B 82.9(4)
C2B C1B C47B C48B 139.9(4)
N1B C1B C47B C48B -40.5(4)
C2B C1B C47B C54B 19.0(5)
N1B C1B C47B C54B -161.4(3)
N4B C46B C47B C1B -73.9(4)
C45B C46B C47B C1B 103.2(4)
N4B C46B C47B C48B 48.8(4)
C45B C46B C47B C48B -134.0(4)
N4B C46B C47B C54B 168.6(3)
C45B C46B C47B C54B -14.2(5)
C1B C47B C48B C49B 146.7(3)
C46B C47B C48B C49B 24.7(5)
C54B C47B C48B C49B -93.0(4)
C1B C47B C48B C53B -36.7(4)
C46B C47B C48B C53B -158.7(3)
C54B C47B C48B C53B 83.7(4)
C53B C48B C49B C50B 2.8(5)
C47B C48B C49B C50B 179.6(3)
C48B C49B C50B C51B -2.3(6)
C49B C50B C51B O4B 178.6(4)
C49B C50B C51B C52B 0.0(6)
O4B C51B C52B C53B -177.0(3)
C50B C51B C52B C53B 1.6(6)
C51B C52B C53B C48B -0.9(5)
C49B C48B C53B C52B -1.2(5)
C47B C48B C53B C52B -178.1(3)
C1B C47B C54B C55B 65.8(4)
C46B C47B C54B C55B -176.5(3)
C48B C47B C54B C55B -55.5(4)
C47B C54B C55B C56B -169.5(3)
C54B C55B C56B Cl4B 71.4(4)
C7R C2R C3R C4R -2.5(7)
C1R C2R C3R C4R 176.8(5)
C2R C3R C4R C5R 2.0(8)
C3R C4R C5R C6R 0.0(8)
C4R C5R C6R C7R -1.4(7)
C5R C6R C7R C2R 0.8(7)
C3R C2R C7R C6R 1.1(6)
C1R C2R C7R C6R -178.2(4)
C7S C2S C3S C4S 1.8(11)
C1S C2S C3S C4S 178.7(8)
C2S C3S C4S C5S -1.1(11)
C3S C4S C5S C6S 0.4(10)
C4S C5S C6S C7S -0.3(10)
C3S C2S C7S C6S -1.8(11)
C1S C2S C7S C6S -178.7(7)
C5S C6S C7S C2S 1.0(10)
C7S' C2S' C3S' C4S' 2(5)
C1S' C2S' C3S' C4S' -175(3)
C2S' C3S' C4S' C5S' 2(6)
C3S' C4S' C5S' C6S' -4(5)
C4S' C5S' C6S' C7S' 1(5)
C3S' C2S' C7S' C6S' -5(5)
C1S' C2S' C7S' C6S' 172(3)
C5S' C6S' C7S' C2S' 3(5)
C7T C2T C3T C4T 4.0(15)
C1T C2T C3T C4T -177.0(10)
C2T C3T C4T C5T -2.2(19)
C3T C4T C5T C6T -1(2)
C4T C5T C6T C7T 2(2)
C3T C2T C7T C6T -2.7(13)
C1T C2T C7T C6T 178.3(9)
C5T C6T C7T C2T -0.5(17)
C7T' C2T' C3T' C4T' -5(4)
C1T' C2T' C3T' C4T' 175(3)
C2T' C3T' C4T' C5T' 4(4)
C3T' C4T' C5T' C6T' 1(3)
C4T' C5T' C6T' C7T' -4(3)
C3T' C2T' C7T' C6T' 3(4)
C1T' C2T' C7T' C6T' -178(2)
C5T' C6T' C7T' C2T' 2(4)
C7U C2U C3U C4U -3.8(15)
C1U C2U C3U C4U 179.2(10)
C2U C3U C4U C5U 1.3(17)
C3U C4U C5U C6U 1.1(16)
C4U C5U C6U C7U -0.9(14)
C3U C2U C7U C6U 4.0(16)
C1U C2U C7U C6U -179.1(10)
C5U C6U C7U C2U -1.7(17)
C7U' C2U' C3U' C4U' 5(5)
C1U' C2U' C3U' C4U' -175(3)
C2U' C3U' C4U' C5U' -3(5)
C3U' C4U' C5U' C6U' -2(4)
C4U' C5U' C6U' C7U' 3(4)
C3U' C2U' C7U' C6U' -4(5)
C1U' C2U' C7U' C6U' 176(3)
C5U' C6U' C7U' C2U' -1(5)
C7V C2V C3V C4V 0.0
C1V C2V C3V C4V -179.3(9)
C2V C3V C4V C5V 0.0
C3V C4V C5V C6V 0.0
C4V C5V C6V C7V 0.0
C5V C6V C7V C2V 0.0
C3V C2V C7V C6V 0.0
C1V C2V C7V C6V 179.3(9)
C7V' C2V' C3V' C4V' 1(2)
C1V' C2V' C3V' C4V' -179.6(13)
C2V' C3V' C4V' C5V' -1(2)
C3V' C4V' C5V' C6V' 2(2)
C4V' C5V' C6V' C7V' -2(2)
C3V' C2V' C7V' C6V' -0.8(19)
C1V' C2V' C7V' C6V' 179.6(12)
C5V' C6V' C7V' C2V' 2(2)
C7W C2W C3W C4W 0.0
C1W C2W C3W C4W -179.7(8)
C2W C3W C4W C5W 0.0
C3W C4W C5W C6W 0.0
C4W C5W C6W C7W 0.0
C5W C6W C7W C2W 0.0
C3W C2W C7W C6W 0.0
C1W C2W C7W C6W 179.7(8)
C7W' C2W' C3W' C4W' 0(2)
C1W' C2W' C3W' C4W' 177.5(15)
C2W' C3W' C4W' C5W' 0.5(19)
C3W' C4W' C5W' C6W' 1.3(17)
C4W' C5W' C6W' C7W' -3.0(19)
C5W' C6W' C7W' C2W' 3(2)
C3W' C2W' C7W' C6W' -1(2)
C1W' C2W' C7W' C6W' -179.5(15)
C7X C2X C3X C4X -1(3)
C1X C2X C3X C4X 173(2)
C2X C3X C4X C5X 5(3)
C3X C4X C5X C6X -7(3)
C4X C5X C6X C7X 7(3)
C5X C6X C7X C2X -4(3)
C3X C2X C7X C6X 1(3)
C1X C2X C7X C6X -173.5(19)
C7Y C2Y C3Y C4Y 0.0
C1Y C2Y C3Y C4Y -178.7(11)
C2Y C3Y C4Y C5Y 0.0
C3Y C4Y C5Y C6Y 0.0
C4Y C5Y C6Y C7Y 0.0
C5Y C6Y C7Y C2Y 0.0
C3Y C2Y C7Y C6Y 0.0
C1Y C2Y C7Y C6Y 178.6(12)
